data_4068842
loop_
_publ_author_name
'Pino-Chamorro, Jose Angel'
'Bustelo, Emilio'
'Puerta, M. Carmen'
'Valerga, Pedro'

_publ_section_title
;
 Allenylidene/Alkenylcarbyne Synthesis and Reactivity in Ruthenium
 Complexes with Monodentate Phosphine Ligands
;
_journal_issue 5
_journal_name_full Organometallics
_journal_page_first 1546
_journal_paper_doi 10.1021/om801125f
_journal_volume 28
_journal_year 2009
_chemical_formula_moiety 'C37 H56 P2 Ru, 2(C32 H12 B F24), 2(C6 H5 F)'
_chemical_formula_sum 'C113 H90 B2 F50 P2 Ru'
_chemical_formula_weight 2582.48
_chemical_name_common
;
[(\h^5^-C~5~Me~5~)Ru{C-CH=CPh~2~}(PEt~3~)~2~]
[B(C~8~H~3~F~6~)~4~]~2~.2(FC~6~H~5~)
;
_chemical_name_systematic
;
(3,3-diphenylprop-2-en-1-ynyl)-(\h^5^-pentamethylcyclopentadienyl)-bis(triethyl 
phosphine)-ruthenium(II) tetrakis{3,5-bis(trifluoromethyl)phenyl}borate 
2 fluorobenzene solvate
;
_space_group_IT_number 2
_symmetry_cell_setting triclinic
_symmetry_Int_Tables_number 2
_symmetry_space_group_name_Hall '-P 1'
_symmetry_space_group_name_H-M 'P -1'
_atom_sites_solution_hydrogens geom
_atom_sites_solution_primary direct
_atom_sites_solution_secondary difmap
_audit_creation_method SHELXL-97
_cell_angle_alpha 90.02(3)
_cell_angle_beta 102.82(3)
_cell_angle_gamma 108.58(3)
_cell_formula_units_Z 2
_cell_length_a 14.050(3)
_cell_length_b 14.112(3)
_cell_length_c 30.307(6)
_cell_measurement_reflns_used 5703
_cell_measurement_temperature 100(2)
_cell_measurement_theta_max 24.939
_cell_measurement_theta_min 2.290
_cell_volume 5537(2)
_computing_cell_refinement 'SAINT (Bruker, 2001)'
_computing_data_collection 'SMART (Bruker, 2001)'
_computing_data_reduction 'SAINT (Bruker, 2001)'
_computing_molecular_graphics 'ORTEP-3 vers. 1.08 (Faruggia, 2005)'
_computing_publication_material 'SHELXTL (Sheldrick, 2001)'
_computing_structure_refinement 'SHELXTL (Sheldrick, 2001)'
_computing_structure_solution 'SHELXTL (Sheldrick, 2001)'
_diffrn_ambient_temperature 100(2)
_diffrn_measured_fraction_theta_full 0.986
_diffrn_measured_fraction_theta_max 0.986
_diffrn_measurement_device_type 'Bruker SMART APEX CCD area detector'
_diffrn_measurement_method '1700 omega scan frames, 0.3 deg, 10 sec'
_diffrn_radiation_monochromator graphite
_diffrn_radiation_probe x-ray
_diffrn_radiation_type MoK\a
_diffrn_radiation_wavelength 0.71073
_diffrn_reflns_av_R_equivalents 0.0298
_diffrn_reflns_av_sigmaI/netI 0.0489
_diffrn_reflns_limit_h_max 13
_diffrn_reflns_limit_h_min -16
_diffrn_reflns_limit_k_max 16
_diffrn_reflns_limit_k_min -16
_diffrn_reflns_limit_l_max 35
_diffrn_reflns_limit_l_min -36
_diffrn_reflns_number 39406
_diffrn_reflns_theta_full 25.04
_diffrn_reflns_theta_max 25.04
_diffrn_reflns_theta_min 1.38
_diffrn_source 'fine-focus sealed tube'
_diffrn_source_type 'Bruker SMART APEX'
_diffrn_standards_decay_% -0.0066
_diffrn_standards_number 0
_exptl_absorpt_coefficient_mu 0.304
_exptl_absorpt_correction_T_max 0.970
_exptl_absorpt_correction_T_min 0.873
_exptl_absorpt_correction_type multi-scan
_exptl_absorpt_process_details '(SADABS; Sheldrick, 2004)'
_exptl_crystal_colour red
_exptl_crystal_density_diffrn 1.549
_exptl_crystal_density_method 'not measured'
_exptl_crystal_description prism
_exptl_crystal_F_000 2604
_exptl_crystal_size_max 0.42
_exptl_crystal_size_mid 0.35
_exptl_crystal_size_min 0.22
_refine_diff_density_max 0.969
_refine_diff_density_min -0.567
_refine_diff_density_rms 0.078
_refine_ls_extinction_method none
_refine_ls_goodness_of_fit_ref 1.037
_refine_ls_hydrogen_treatment constr
_refine_ls_matrix_type full
_refine_ls_number_parameters 1547
_refine_ls_number_reflns 19314
_refine_ls_number_restraints 4
_refine_ls_restrained_S_all 1.040
_refine_ls_R_factor_all 0.0702
_refine_ls_R_factor_gt 0.0638
_refine_ls_shift/su_max 0.002
_refine_ls_shift/su_mean 0.000
_refine_ls_structure_factor_coef Fsqd
_refine_ls_weighting_details 'calc w=1/[\s^2^(Fo^2^)+(0.0530P)^2^+16.8513P] where P=(Fo^2^+2Fc^2^)/3'
_refine_ls_weighting_scheme calc
_refine_ls_wR_factor_gt 0.1420
_refine_ls_wR_factor_ref 0.1462
_reflns_number_gt 17663
_reflns_number_total 19314
_reflns_threshold_expression >2sigma(I)
_cod_data_source_file om801125f_si_001.cif
_cod_data_source_block CCDC708294
_cod_original_cell_volume 5538(2)
_cod_database_code 4068842

loop_
_symmetry_equiv_pos_as_xyz
'x, y, z'
'-x, -y, -z'

loop_
_atom_site_label
_atom_site_type_symbol
_atom_site_fract_x
_atom_site_fract_y
_atom_site_fract_z
_atom_site_U_iso_or_equiv
_atom_site_adp_type
_atom_site_occupancy
_atom_site_symmetry_multiplicity
_atom_site_calc_flag
_atom_site_refinement_flags
_atom_site_disorder_assembly
_atom_site_disorder_group
Ru1 Ru 0.66057(2) 0.63184(2) 0.698313(9) 0.01468(8) Uani 1 1 d . . .
P1 P 0.74789(8) 0.51197(8) 0.70305(3) 0.0218(2) Uani 1 1 d . B .
P2 P 0.77174(8) 0.73161(8) 0.76537(3) 0.0213(2) Uani 1 1 d . . .
C1 C 0.6060(3) 0.6055(3) 0.62212(12) 0.0211(8) Uani 1 1 d . . .
C2 C 0.5270(3) 0.6238(3) 0.63961(12) 0.0198(8) Uani 1 1 d . . .
C3 C 0.5655(3) 0.7248(3) 0.65963(12) 0.0204(8) Uani 1 1 d . . .
C4 C 0.6662(3) 0.7695(3) 0.65192(12) 0.0195(8) Uani 1 1 d . . .
C5 C 0.6929(3) 0.6970(3) 0.62975(12) 0.0199(8) Uani 1 1 d . . .
C6 C 0.5933(3) 0.5170(3) 0.59093(13) 0.0258(9) Uani 1 1 d . . .
H6A H 0.5355 0.4598 0.5953 0.039 Uiso 1 1 calc R . .
H6B H 0.6568 0.4993 0.5978 0.039 Uiso 1 1 calc R . .
H6C H 0.5794 0.5342 0.5594 0.039 Uiso 1 1 calc R . .
C7 C 0.4186(3) 0.5541(3) 0.63443(14) 0.0282(9) Uani 1 1 d . . .
H7A H 0.3733 0.5701 0.6081 0.042 Uiso 1 1 calc R . .
H7B H 0.3947 0.5619 0.6618 0.042 Uiso 1 1 calc R . .
H7C H 0.4170 0.4848 0.6300 0.042 Uiso 1 1 calc R . .
C8 C 0.5021(3) 0.7800(3) 0.67546(13) 0.0238(8) Uani 1 1 d . . .
H8A H 0.5450 0.8273 0.7014 0.036 Uiso 1 1 calc R . .
H8B H 0.4434 0.7319 0.6846 0.036 Uiso 1 1 calc R . .
H8C H 0.4765 0.8168 0.6507 0.036 Uiso 1 1 calc R . .
C9 C 0.7246(3) 0.8804(3) 0.65767(13) 0.0236(8) Uani 1 1 d . . .
H9A H 0.6937 0.9141 0.6760 0.035 Uiso 1 1 calc R . .
H9B H 0.7210 0.9076 0.6278 0.035 Uiso 1 1 calc R . .
H9C H 0.7969 0.8918 0.6729 0.035 Uiso 1 1 calc R . .
C10 C 0.7828(3) 0.7183(3) 0.60791(14) 0.0275(9) Uani 1 1 d . . .
H10A H 0.8405 0.7742 0.6252 0.041 Uiso 1 1 calc R . .
H10B H 0.7625 0.7358 0.5767 0.041 Uiso 1 1 calc R . .
H10C H 0.8040 0.6586 0.6075 0.041 Uiso 1 1 calc R . .
C11 C 0.5775(3) 0.5516(3) 0.72852(12) 0.0182(8) Uani 1 1 d . . .
C12 C 0.5075(3) 0.4742(3) 0.74425(13) 0.0213(8) Uani 1 1 d . . .
H12 H 0.4828 0.4116 0.7269 0.026 Uiso 1 1 calc R . .
C13 C 0.4693(3) 0.4773(3) 0.78225(13) 0.0207(8) Uani 1 1 d . . .
C14 C 0.4838(3) 0.5717(3) 0.80746(13) 0.0235(8) Uani 1 1 d . . .
C15 C 0.4769(3) 0.6565(3) 0.78468(15) 0.0269(9) Uani 1 1 d . . .
H15 H 0.4607 0.6532 0.7525 0.032 Uiso 1 1 calc R . .
C16 C 0.4940(3) 0.7454(3) 0.80956(17) 0.0351(11) Uani 1 1 d . . .
H16 H 0.4879 0.8026 0.7942 0.042 Uiso 1 1 calc R . .
C17 C 0.5197(4) 0.7515(4) 0.85629(17) 0.0407(12) Uani 1 1 d . . .
H17 H 0.5333 0.8132 0.8730 0.049 Uiso 1 1 calc R . .
C18 C 0.5258(3) 0.6680(4) 0.87894(15) 0.0382(11) Uani 1 1 d . . .
H18 H 0.5436 0.6724 0.9112 0.046 Uiso 1 1 calc R . .
C19 C 0.5059(3) 0.5776(3) 0.85472(14) 0.0304(10) Uani 1 1 d . . .
H19 H 0.5074 0.5196 0.8704 0.036 Uiso 1 1 calc R . .
C20 C 0.4122(3) 0.3830(3) 0.79823(13) 0.0244(9) Uani 1 1 d . . .
C21 C 0.4431(4) 0.2983(3) 0.79741(14) 0.0315(10) Uani 1 1 d . . .
H21 H 0.5028 0.3020 0.7867 0.038 Uiso 1 1 calc R . .
C22 C 0.3879(4) 0.2091(4) 0.81197(18) 0.0462(13) Uani 1 1 d . . .
H22 H 0.4103 0.1523 0.8121 0.055 Uiso 1 1 calc R . .
C23 C 0.2990(5) 0.2035(4) 0.82652(18) 0.0532(15) Uani 1 1 d . . .
H23 H 0.2597 0.1421 0.8359 0.064 Uiso 1 1 calc R . .
C24 C 0.2678(4) 0.2860(4) 0.82733(18) 0.0475(14) Uani 1 1 d . . .
H24 H 0.2069 0.2813 0.8372 0.057 Uiso 1 1 calc R . .
C25 C 0.3246(3) 0.3765(3) 0.81389(15) 0.0338(10) Uani 1 1 d . . .
H25 H 0.3036 0.4339 0.8154 0.041 Uiso 1 1 calc R . .
C26 C 0.8082(4) 0.4896(3) 0.76004(15) 0.0420(12) Uani 1 1 d D . .
H26A H 0.8669 0.5510 0.7726 0.050 Uiso 1 1 calc R A 1
H26B H 0.7574 0.4814 0.7789 0.050 Uiso 1 1 calc R A 1
C27A C 0.8464(6) 0.4057(5) 0.7660(2) 0.0363(15) Uani 0.678(7) 1 d PD B 1
H27A H 0.7914 0.3444 0.7515 0.055 Uiso 0.678(7) 1 calc PR B 1
H27B H 0.8682 0.3982 0.7984 0.055 Uiso 0.678(7) 1 calc PR B 1
H27C H 0.9053 0.4174 0.7520 0.055 Uiso 0.678(7) 1 calc PR B 1
C27B C 0.7655(12) 0.4129(11) 0.7853(5) 0.0363(15) Uani 0.322(7) 1 d PD B 2
H27D H 0.7493 0.3482 0.7684 0.055 Uiso 0.322(7) 1 calc PR B 2
H27E H 0.7021 0.4198 0.7911 0.055 Uiso 0.322(7) 1 calc PR B 2
H27F H 0.8149 0.4162 0.8142 0.055 Uiso 0.322(7) 1 calc PR B 2
C28 C 0.6533(3) 0.3872(3) 0.68160(14) 0.0287(9) Uani 1 1 d . . .
H28A H 0.6270 0.3551 0.7075 0.034 Uiso 1 1 calc R B .
H28B H 0.5942 0.3975 0.6598 0.034 Uiso 1 1 calc R . .
C29 C 0.6889(5) 0.3136(4) 0.6585(2) 0.0583(16) Uani 1 1 d . B .
H29A H 0.7090 0.3408 0.6309 0.087 Uiso 1 1 calc R . .
H29B H 0.6325 0.2497 0.6504 0.087 Uiso 1 1 calc R . .
H29C H 0.7482 0.3028 0.6792 0.087 Uiso 1 1 calc R . .
C30 C 0.8484(3) 0.5281(3) 0.67172(16) 0.0325(10) Uani 1 1 d . . .
H30A H 0.8699 0.4677 0.6739 0.039 Uiso 1 1 calc R B .
H30B H 0.8184 0.5325 0.6393 0.039 Uiso 1 1 calc R . .
C31 C 0.9443(3) 0.6202(4) 0.68783(18) 0.0406(11) Uani 1 1 d . B .
H31A H 0.9237 0.6803 0.6879 0.061 Uiso 1 1 calc R . .
H31B H 0.9906 0.6268 0.6673 0.061 Uiso 1 1 calc R . .
H31C H 0.9802 0.6127 0.7186 0.061 Uiso 1 1 calc R . .
C32 C 0.9117(3) 0.7768(3) 0.77205(15) 0.0308(10) Uani 1 1 d . . .
H32A H 0.9448 0.8048 0.8038 0.037 Uiso 1 1 calc R . .
H32B H 0.9345 0.7191 0.7668 0.037 Uiso 1 1 calc R . .
C33 C 0.9495(4) 0.8561(4) 0.74036(18) 0.0420(12) Uani 1 1 d . . .
H33A H 0.9170 0.8294 0.7088 0.063 Uiso 1 1 calc R . .
H33B H 1.0246 0.8747 0.7453 0.063 Uiso 1 1 calc R . .
H33C H 0.9311 0.9155 0.7465 0.063 Uiso 1 1 calc R . .
C34 C 0.7496(3) 0.6672(3) 0.81709(13) 0.0289(9) Uani 1 1 d . . .
H34A H 0.6959 0.6869 0.8273 0.035 Uiso 1 1 calc R . .
H34B H 0.7207 0.5942 0.8085 0.035 Uiso 1 1 calc R . .
C35 C 0.8415(4) 0.6849(4) 0.85763(14) 0.0367(11) Uani 1 1 d . . .
H35A H 0.8923 0.6582 0.8495 0.055 Uiso 1 1 calc R . .
H35B H 0.8178 0.6509 0.8833 0.055 Uiso 1 1 calc R . .
H35C H 0.8734 0.7570 0.8661 0.055 Uiso 1 1 calc R . .
C36 C 0.7405(3) 0.8455(3) 0.77399(14) 0.0274(9) Uani 1 1 d . . .
H36A H 0.7574 0.8894 0.7494 0.033 Uiso 1 1 calc R . .
H36B H 0.6651 0.8267 0.7712 0.033 Uiso 1 1 calc R . .
C37 C 0.7967(4) 0.9054(4) 0.81972(15) 0.0411(12) Uani 1 1 d . . .
H37A H 0.7776 0.8641 0.8444 0.062 Uiso 1 1 calc R . .
H37B H 0.7769 0.9658 0.8212 0.062 Uiso 1 1 calc R . .
H37C H 0.8714 0.9248 0.8229 0.062 Uiso 1 1 calc R . .
F1 F 0.26003(18) 0.51104(17) 0.71456(8) 0.0293(5) Uani 1 1 d . . .
F2 F 0.09724(17) 0.48744(17) 0.69462(8) 0.0294(5) Uani 1 1 d . . .
F3 F 0.18056(18) 0.47646(16) 0.64425(7) 0.0254(5) Uani 1 1 d . . .
F4A F 0.3733(3) 0.9354(3) 0.75954(15) 0.0677(14) Uani 0.882(4) 1 d P C 1
F5A F 0.2230(3) 0.9401(3) 0.74257(11) 0.0521(10) Uani 0.882(4) 1 d P C 1
F6A F 0.2556(5) 0.8327(3) 0.78575(12) 0.097(2) Uani 0.882(4) 1 d P C 1
F4B F 0.341(2) 0.867(3) 0.7842(12) 0.0677(14) Uani 0.118(4) 1 d P C 2
F5B F 0.324(2) 0.971(2) 0.7451(8) 0.0521(10) Uani 0.118(4) 1 d P C 2
F6B F 0.200(4) 0.873(2) 0.7639(10) 0.097(2) Uani 0.118(4) 1 d P C 2
F7 F 0.4292(3) 0.6847(2) 0.46967(9) 0.0639(10) Uani 1 1 d . . .
F8 F 0.5631(2) 0.6965(2) 0.52247(12) 0.0513(8) Uani 1 1 d . . .
F9 F 0.41587(18) 0.60017(17) 0.52700(9) 0.0324(6) Uani 1 1 d . . .
F10 F 0.6618(2) 1.0558(2) 0.55761(13) 0.0663(11) Uani 1 1 d . . .
F11 F 0.54839(19) 1.12079(17) 0.56703(9) 0.0363(6) Uani 1 1 d . . .
F12 F 0.6276(2) 1.06216(18) 0.62270(9) 0.0457(7) Uani 1 1 d . . .
F13 F -0.00919(19) 0.71156(18) 0.37878(8) 0.0319(6) Uani 1 1 d . . .
F14 F 0.15523(19) 0.7582(2) 0.40281(8) 0.0426(7) Uani 1 1 d . . .
F15 F 0.0656(2) 0.6010(2) 0.39097(8) 0.0427(7) Uani 1 1 d . . .
F16 F -0.1823(2) 0.46613(18) 0.49264(10) 0.0419(7) Uani 1 1 d . . .
F17 F -0.1473(2) 0.5392(2) 0.55872(9) 0.0421(7) Uani 1 1 d . . .
F18 F -0.22614(19) 0.59495(19) 0.50174(10) 0.0423(7) Uani 1 1 d . . .
F19 F -0.0653(2) 1.0726(2) 0.59689(10) 0.0492(7) Uani 1 1 d . . .
F20 F -0.0443(2) 0.9521(2) 0.63553(11) 0.0500(8) Uani 1 1 d . . .
F21 F 0.0608(2) 1.1009(2) 0.65359(10) 0.0594(9) Uani 1 1 d . . .
F22 F 0.2688(2) 1.2143(2) 0.51101(9) 0.0442(7) Uani 1 1 d . . .
F23 F 0.2139(3) 1.0914(2) 0.46158(9) 0.0479(8) Uani 1 1 d . . .
F24 F 0.11193(19) 1.1674(2) 0.47433(9) 0.0395(6) Uani 1 1 d . . .
C38 C 0.2179(3) 0.7766(3) 0.62646(12) 0.0177(8) Uani 1 1 d . . .
C39 C 0.2002(3) 0.6747(3) 0.63327(13) 0.0185(8) Uani 1 1 d . . .
H39 H 0.1819 0.6285 0.6076 0.022 Uiso 1 1 calc R . .
C40 C 0.2084(3) 0.6387(3) 0.67618(12) 0.0185(8) Uani 1 1 d . . .
C41 C 0.2333(3) 0.7039(3) 0.71471(13) 0.0210(8) Uani 1 1 d . . .
H41 H 0.2370 0.6795 0.7440 0.025 Uiso 1 1 calc R . .
C42 C 0.2524(3) 0.8046(3) 0.70918(13) 0.0208(8) Uani 1 1 d . C .
C43 C 0.2467(3) 0.8404(3) 0.66603(12) 0.0192(8) Uani 1 1 d . . .
H43 H 0.2630 0.9105 0.6634 0.023 Uiso 1 1 calc R . .
C44 C 0.1862(3) 0.5287(3) 0.68228(12) 0.0206(8) Uani 1 1 d . . .
C45 C 0.2764(3) 0.8764(3) 0.74936(13) 0.0259(9) Uani 1 1 d . . .
C46 C 0.3270(3) 0.8389(3) 0.56582(12) 0.0170(7) Uani 1 1 d . . .
C47 C 0.3513(3) 0.7606(3) 0.54725(12) 0.0182(8) Uani 1 1 d . . .
H47 H 0.3004 0.6961 0.5409 0.022 Uiso 1 1 calc R . .
C48 C 0.4465(3) 0.7740(3) 0.53786(12) 0.0191(8) Uani 1 1 d . . .
C49 C 0.5241(3) 0.8670(3) 0.54721(13) 0.0218(8) Uani 1 1 d . . .
H49 H 0.5893 0.8769 0.5404 0.026 Uiso 1 1 calc R . .
C50 C 0.5031(3) 0.9443(3) 0.56668(12) 0.0202(8) Uani 1 1 d . . .
C51 C 0.4067(3) 0.9308(3) 0.57567(12) 0.0197(8) Uani 1 1 d . . .
H51 H 0.3948 0.9859 0.5889 0.024 Uiso 1 1 calc R . .
C52 C 0.4633(3) 0.6900(3) 0.51403(14) 0.0254(9) Uani 1 1 d . . .
C53 C 0.5850(3) 1.0455(3) 0.57833(15) 0.0281(9) Uani 1 1 d . . .
C54 C 0.1229(3) 0.7418(3) 0.53562(12) 0.0163(7) Uani 1 1 d . . .
C55 C 0.1327(3) 0.7451(3) 0.49073(12) 0.0179(8) Uani 1 1 d . . .
H55 H 0.1946 0.7880 0.4843 0.021 Uiso 1 1 calc R . .
C56 C 0.0548(3) 0.6878(3) 0.45533(12) 0.0206(8) Uani 1 1 d . . .
C57 C -0.0374(3) 0.6252(3) 0.46314(13) 0.0209(8) Uani 1 1 d . . .
H57 H -0.0908 0.5858 0.4389 0.025 Uiso 1 1 calc R . .
C58 C -0.0495(3) 0.6217(3) 0.50712(13) 0.0190(8) Uani 1 1 d . . .
C59 C 0.0294(3) 0.6789(3) 0.54279(12) 0.0178(8) Uani 1 1 d . . .
H59 H 0.0191 0.6750 0.5728 0.021 Uiso 1 1 calc R . .
C60 C 0.0675(3) 0.6909(3) 0.40748(14) 0.0258(9) Uani 1 1 d . . .
C61 C -0.1503(3) 0.5560(3) 0.51516(14) 0.0243(9) Uani 1 1 d . . .
C62 C 0.1781(3) 0.9202(3) 0.57203(12) 0.0164(7) Uani 1 1 d . . .
C63 C 0.1125(3) 0.9387(3) 0.59731(13) 0.0210(8) Uani 1 1 d . . .
H63 H 0.0944 0.8957 0.6204 0.025 Uiso 1 1 calc R . .
C64 C 0.0730(3) 1.0175(3) 0.58987(14) 0.0236(9) Uani 1 1 d . . .
C65 C 0.0956(3) 1.0809(3) 0.55623(14) 0.0236(8) Uani 1 1 d . . .
H65 H 0.0684 1.1346 0.5510 0.028 Uiso 1 1 calc R . .
C66 C 0.1592(3) 1.0639(3) 0.53037(13) 0.0203(8) Uani 1 1 d . . .
C67 C 0.1995(3) 0.9855(3) 0.53818(12) 0.0186(8) Uani 1 1 d . . .
H67 H 0.2431 0.9761 0.5199 0.022 Uiso 1 1 calc R . .
C68 C 0.0074(3) 1.0357(3) 0.61914(16) 0.0306(10) Uani 1 1 d . . .
C69 C 0.1878(3) 1.1333(3) 0.49475(13) 0.0248(9) Uani 1 1 d . . .
B1 B 0.2125(3) 0.8195(3) 0.57571(14) 0.0176(9) Uani 1 1 d . . .
F25 F 0.7914(2) -0.0543(2) 0.99045(9) 0.0486(7) Uani 1 1 d . . .
F26 F 0.7433(2) -0.1524(2) 0.93035(9) 0.0541(8) Uani 1 1 d . . .
F27 F 0.8616(2) -0.1667(2) 0.98570(10) 0.0557(8) Uani 1 1 d . . .
F28 F 1.1543(3) -0.1016(3) 0.9206(2) 0.1122(19) Uani 1 1 d . . .
F29 F 1.2284(2) 0.0464(2) 0.90838(11) 0.0514(8) Uani 1 1 d . . .
F30 F 1.1196(3) -0.0473(4) 0.85397(14) 0.0961(15) Uani 1 1 d . . .
F31 F 1.4097(3) 0.4074(5) 0.94278(14) 0.1123(19) Uani 1 1 d . . .
F32 F 1.3297(3) 0.3641(3) 0.99469(13) 0.0818(12) Uani 1 1 d . . .
F33 F 1.3889(3) 0.5142(3) 0.98353(16) 0.1031(16) Uani 1 1 d . . .
F34 F 1.0703(2) 0.5957(2) 0.83187(10) 0.0530(8) Uani 1 1 d . . .
F35 F 1.2334(3) 0.6486(2) 0.84640(14) 0.0720(11) Uani 1 1 d . . .
F36 F 1.1476(4) 0.5338(3) 0.79348(11) 0.0950(16) Uani 1 1 d . . .
F37 F 0.6979(3) 0.4405(3) 0.86455(11) 0.0768(11) Uani 1 1 d . . .
F38 F 0.7102(3) 0.5099(3) 0.92807(12) 0.0805(12) Uani 1 1 d . . .
F39 F 0.6049(3) 0.3628(4) 0.90763(19) 0.1111(18) Uani 1 1 d . . .
F40 F 0.9739(3) 0.4490(2) 1.06218(9) 0.0603(9) Uani 1 1 d . . .
F41 F 0.9851(3) 0.3001(3) 1.06125(9) 0.0638(10) Uani 1 1 d . . .
F42 F 0.8480(3) 0.3232(3) 1.06792(10) 0.0609(9) Uani 1 1 d . . .
F43 F 0.5603(3) 0.1413(3) 0.76686(17) 0.0940(15) Uani 1 1 d . . .
F44 F 0.5698(2) 0.0112(3) 0.73750(12) 0.0731(11) Uani 1 1 d . . .
F45 F 0.5765(3) 0.0251(4) 0.80739(13) 0.1025(17) Uani 1 1 d . . .
F46 F 0.8830(3) 0.1210(3) 0.68461(9) 0.0620(9) Uani 1 1 d . . .
F47 F 0.9663(4) 0.2692(3) 0.70985(14) 0.119(2) Uani 1 1 d . . .
F48 F 1.0221(3) 0.1546(5) 0.73526(12) 0.119(2) Uani 1 1 d . . .
C70 C 0.9681(3) 0.1312(3) 0.90943(12) 0.0202(8) Uani 1 1 d . . .
C71 C 0.8986(3) 0.0648(3) 0.93090(12) 0.0216(8) Uani 1 1 d . . .
H71 H 0.8447 0.0841 0.9381 0.026 Uiso 1 1 calc R . .
C72 C 0.9060(3) -0.0289(3) 0.94208(13) 0.0240(9) Uani 1 1 d . . .
C73 C 0.9847(3) -0.0590(3) 0.93261(14) 0.0283(9) Uani 1 1 d . . .
H73 H 0.9912 -0.1220 0.9409 0.034 Uiso 1 1 calc R . .
C74 C 1.0538(3) 0.0052(3) 0.91076(14) 0.0275(9) Uani 1 1 d . . .
C75 C 1.0454(3) 0.0978(3) 0.89954(13) 0.0236(9) Uani 1 1 d . . .
H75 H 1.0938 0.1402 0.8846 0.028 Uiso 1 1 calc R . .
C76 C 0.8259(4) -0.1000(3) 0.96231(14) 0.0331(10) Uani 1 1 d . . .
C77 C 1.1383(4) -0.0253(4) 0.89887(19) 0.0447(12) Uani 1 1 d . . .
C78 C 1.0627(3) 0.3259(3) 0.89317(13) 0.0231(8) Uani 1 1 d . . .
C79 C 1.1543(3) 0.3350(3) 0.92552(13) 0.0248(9) Uani 1 1 d . . .
H79 H 1.1555 0.2840 0.9459 0.030 Uiso 1 1 calc R . .
C80 C 1.2432(3) 0.4167(3) 0.92859(14) 0.0299(10) Uani 1 1 d . . .
C81 C 1.2443(3) 0.4930(3) 0.89997(15) 0.0318(10) Uani 1 1 d . . .
H81 H 1.3052 0.5489 0.9023 0.038 Uiso 1 1 calc R . .
C82 C 1.1557(3) 0.4864(3) 0.86821(14) 0.0281(9) Uani 1 1 d . . .
C83 C 1.0667(3) 0.4045(3) 0.86519(13) 0.0262(9) Uani 1 1 d . . .
H83 H 1.0061 0.4022 0.8431 0.031 Uiso 1 1 calc R . .
C84 C 1.3417(4) 0.4225(4) 0.96199(17) 0.0430(12) Uani 1 1 d . . .
C85 C 0.8943(3) 0.2846(3) 0.92144(13) 0.0208(8) Uani 1 1 d . . .
C86 C 1.1526(4) 0.5658(3) 0.83531(16) 0.0391(12) Uani 1 1 d . . .
C87 C 0.8198(3) 0.3282(3) 0.90317(14) 0.0292(9) Uani 1 1 d . . .
H87 H 0.7959 0.3241 0.8711 0.035 Uiso 1 1 calc R . .
C88 C 0.7790(4) 0.3777(3) 0.92990(16) 0.0357(11) Uani 1 1 d . . .
C89 C 0.8119(4) 0.3857(4) 0.97646(15) 0.0372(11) Uani 1 1 d . . .
H89 H 0.7839 0.4190 0.9949 0.045 Uiso 1 1 calc R . .
C90 C 0.8873(3) 0.3437(3) 0.99592(14) 0.0294(9) Uani 1 1 d . . .
C91 C 0.9271(3) 0.2945(3) 0.96863(13) 0.0247(9) Uani 1 1 d . . .
H91 H 0.9785 0.2666 0.9826 0.030 Uiso 1 1 calc R . .
C92 C 0.6965(5) 0.4207(5) 0.90800(18) 0.0534(15) Uani 1 1 d . . .
C93 C 0.9254(4) 0.3545(4) 1.04631(15) 0.0387(11) Uani 1 1 d . . .
C94 C 0.8863(3) 0.2022(3) 0.83838(13) 0.0230(8) Uani 1 1 d . . .
C95 C 0.9340(3) 0.2052(3) 0.80246(13) 0.0262(9) Uani 1 1 d . . .
H95 H 1.0070 0.2336 0.8083 0.031 Uiso 1 1 calc R . .
C96 C 0.8793(4) 0.1684(3) 0.75844(13) 0.0291(10) Uani 1 1 d . . .
C97 C 0.7737(4) 0.1269(3) 0.74817(14) 0.0289(9) Uani 1 1 d . . .
H97 H 0.7362 0.1030 0.7180 0.035 Uiso 1 1 calc R . .
C98 C 0.7230(3) 0.1207(3) 0.78315(14) 0.0267(9) Uani 1 1 d . . .
C99 C 0.7788(3) 0.1576(3) 0.82724(13) 0.0255(9) Uani 1 1 d . . .
H99 H 0.7425 0.1522 0.8506 0.031 Uiso 1 1 calc R . .
C100 C 0.9364(4) 0.1767(4) 0.72206(16) 0.0466(13) Uani 1 1 d . . .
C101 C 0.6085(4) 0.0753(4) 0.77341(15) 0.0374(11) Uani 1 1 d . . .
B2 B 0.9531(3) 0.2363(3) 0.89058(14) 0.0211(9) Uani 1 1 d . . .
F49A F 0.5423(4) 0.8931(3) 0.34157(14) 0.0576(16) Uani 0.726(9) 1 d P D 1
F49B F 0.7153(15) 0.6678(10) 0.4131(5) 0.108(8) Uani 0.274(9) 1 d P D 2
C102 C 0.5995(4) 0.8320(4) 0.34451(17) 0.0429(12) Uani 1 1 d . . .
H102 H 0.5550 0.8708 0.3435 0.051 Uiso 0.274(9) 1 calc PR D 2
C107 C 0.6446(4) 0.8323(4) 0.30900(18) 0.0449(12) Uani 1 1 d . D .
H107 H 0.6322 0.8708 0.2840 0.054 Uiso 1 1 calc R . .
C106 C 0.7085(4) 0.7758(4) 0.3103(2) 0.0564(15) Uani 1 1 d . . .
H106 H 0.7399 0.7740 0.2858 0.068 Uiso 1 1 calc R D .
C105 C 0.7272(5) 0.7222(4) 0.3469(2) 0.0610(17) Uani 1 1 d . D .
H105 H 0.7724 0.6842 0.3479 0.073 Uiso 1 1 calc R . .
C104 C 0.6808(5) 0.7233(4) 0.3820(2) 0.0591(17) Uani 1 1 d . . .
H104 H 0.6938 0.6855 0.4072 0.071 Uiso 0.726(9) 1 calc PR D 1
C103 C 0.6152(4) 0.7787(4) 0.38124(18) 0.0503(13) Uani 1 1 d . D .
H103 H 0.5824 0.7796 0.4054 0.060 Uiso 1 1 calc R . .
F50A F 0.4094(17) 0.9927(15) 0.8738(7) 0.321(12) Uani 0.530(4) 1 d PD E 1
C01A C 0.4224(12) 0.9516(15) 0.9017(4) 0.168(11) Uani 0.530(4) 1 d PGD E 1
C02A C 0.3822(9) 0.8614(13) 0.9201(6) 0.142(7) Uani 0.530(4) 1 d PG E 1
H02A H 0.3134 0.8194 0.9075 0.170 Uiso 0.530(4) 1 calc PR E 1
C03A C 0.4426(16) 0.8326(11) 0.9570(6) 0.151(7) Uani 0.530(4) 1 d PG E 1
H03A H 0.4151 0.7709 0.9695 0.182 Uiso 0.530(4) 1 calc PR E 1
C04A C 0.5432(15) 0.8940(16) 0.9754(4) 0.163(8) Uani 0.530(4) 1 d PG E 1
H04A H 0.5845 0.8743 1.0006 0.195 Uiso 0.530(4) 1 calc PR E 1
C05A C 0.5835(9) 0.9842(14) 0.9571(6) 0.190(11) Uani 0.530(4) 1 d PG E 1
H05A H 0.6523 1.0262 0.9697 0.228 Uiso 0.530(4) 1 calc PR E 1
C06A C 0.5231(13) 1.0130(11) 0.9202(6) 0.155(7) Uani 0.530(4) 1 d PG E 1
H06A H 0.5506 1.0747 0.9077 0.186 Uiso 0.530(4) 1 calc PR E 1
F50B F 0.604(2) 1.0832(18) 0.9096(8) 0.321(12) Uani 0.470(4) 1 d PD E 2
C01B C 0.5945(12) 1.0894(14) 0.9449(5) 0.168(11) Uani 0.470(4) 1 d PGD E 2
C02B C 0.5103(11) 1.1206(13) 0.9270(4) 0.142(7) Uani 0.470(4) 1 d PG E 2
H02B H 0.4743 1.1025 0.8962 0.170 Uiso 0.470(4) 1 calc PR E 2
C03B C 0.4789(10) 1.1782(13) 0.9543(5) 0.151(7) Uani 0.470(4) 1 d PG E 2
H03B H 0.4213 1.1995 0.9421 0.182 Uiso 0.470(4) 1 calc PR E 2
C04B C 0.5315(13) 1.2047(13) 0.9994(5) 0.163(8) Uani 0.470(4) 1 d PG E 2
H04B H 0.5100 1.2441 1.0181 0.195 Uiso 0.470(4) 1 calc PR E 2
C05B C 0.6157(13) 1.1736(14) 1.0173(4) 0.190(11) Uani 0.470(4) 1 d PG E 2
H05B H 0.6517 1.1917 1.0481 0.228 Uiso 0.470(4) 1 calc PR E 2
C06B C 0.6472(11) 1.1159(14) 0.9900(5) 0.155(7) Uani 0.470(4) 1 d PG E 2
H06B H 0.7047 1.0946 1.0022 0.186 Uiso 0.470(4) 1 calc PR E 2

loop_
_atom_site_aniso_label
_atom_site_aniso_U_11
_atom_site_aniso_U_22
_atom_site_aniso_U_33
_atom_site_aniso_U_23
_atom_site_aniso_U_13
_atom_site_aniso_U_12
Ru1 0.01504(16) 0.01480(15) 0.01387(15) 0.00142(11) 0.00384(11) 0.00412(11)
P1 0.0270(6) 0.0201(5) 0.0196(5) 0.0031(4) 0.0043(4) 0.0101(4)
P2 0.0200(5) 0.0216(5) 0.0191(5) 0.0000(4) -0.0002(4) 0.0056(4)
C1 0.028(2) 0.022(2) 0.0140(18) 0.0030(15) 0.0026(16) 0.0117(17)
C2 0.0195(19) 0.024(2) 0.0139(18) 0.0028(15) -0.0027(15) 0.0083(16)
C3 0.020(2) 0.025(2) 0.0164(18) 0.0029(15) 0.0018(15) 0.0085(16)
C4 0.023(2) 0.022(2) 0.0138(18) 0.0027(15) 0.0010(15) 0.0104(16)
C5 0.021(2) 0.023(2) 0.0176(19) 0.0051(15) 0.0044(16) 0.0097(16)
C6 0.034(2) 0.024(2) 0.022(2) -0.0020(17) 0.0046(18) 0.0143(18)
C7 0.022(2) 0.031(2) 0.026(2) -0.0011(18) 0.0010(17) 0.0053(18)
C8 0.022(2) 0.024(2) 0.024(2) -0.0032(16) 0.0020(16) 0.0087(17)
C9 0.026(2) 0.020(2) 0.024(2) 0.0026(16) 0.0027(17) 0.0079(17)
C10 0.030(2) 0.028(2) 0.030(2) 0.0083(18) 0.0154(19) 0.0119(18)
C11 0.022(2) 0.0208(19) 0.0124(17) -0.0051(14) 0.0011(15) 0.0093(16)
C12 0.022(2) 0.0196(19) 0.022(2) 0.0001(16) 0.0061(16) 0.0064(16)
C13 0.0159(19) 0.025(2) 0.0199(19) 0.0017(16) 0.0013(15) 0.0067(16)
C14 0.017(2) 0.027(2) 0.026(2) -0.0032(17) 0.0075(16) 0.0045(16)
C15 0.021(2) 0.028(2) 0.031(2) 0.0013(18) 0.0066(18) 0.0069(17)
C16 0.028(2) 0.027(2) 0.053(3) -0.002(2) 0.012(2) 0.0105(19)
C17 0.035(3) 0.033(3) 0.050(3) -0.021(2) 0.010(2) 0.006(2)
C18 0.029(2) 0.053(3) 0.027(2) -0.014(2) 0.0068(19) 0.006(2)
C19 0.024(2) 0.036(2) 0.028(2) -0.0003(19) 0.0069(18) 0.0043(19)
C20 0.023(2) 0.025(2) 0.020(2) -0.0023(16) 0.0058(16) 0.0005(17)
C21 0.037(3) 0.029(2) 0.032(2) 0.0052(18) 0.017(2) 0.0085(19)
C22 0.067(4) 0.025(2) 0.051(3) 0.007(2) 0.031(3) 0.009(2)
C23 0.067(4) 0.036(3) 0.052(3) 0.006(2) 0.037(3) -0.006(3)
C24 0.041(3) 0.045(3) 0.050(3) -0.005(2) 0.030(3) -0.008(2)
C25 0.030(2) 0.036(3) 0.034(2) -0.003(2) 0.015(2) 0.005(2)
C26 0.060(3) 0.029(2) 0.027(2) 0.0050(19) -0.009(2) 0.014(2)
C27A 0.045(4) 0.038(3) 0.033(3) 0.011(3) 0.003(3) 0.027(3)
C27B 0.045(4) 0.038(3) 0.033(3) 0.011(3) 0.003(3) 0.027(3)
C28 0.036(2) 0.020(2) 0.028(2) -0.0012(17) 0.0028(19) 0.0090(18)
C29 0.074(4) 0.032(3) 0.074(4) -0.013(3) 0.042(3) 0.007(3)
C30 0.030(2) 0.035(2) 0.042(3) 0.004(2) 0.011(2) 0.021(2)
C31 0.028(2) 0.043(3) 0.057(3) 0.009(2) 0.015(2) 0.016(2)
C32 0.020(2) 0.033(2) 0.031(2) -0.0002(19) -0.0014(18) 0.0030(18)
C33 0.026(2) 0.042(3) 0.055(3) 0.015(2) 0.011(2) 0.006(2)
C34 0.031(2) 0.033(2) 0.019(2) 0.0028(17) 0.0022(17) 0.0061(19)
C35 0.042(3) 0.042(3) 0.021(2) 0.0055(19) -0.0019(19) 0.012(2)
C36 0.031(2) 0.023(2) 0.025(2) -0.0021(17) -0.0016(18) 0.0108(18)
C37 0.055(3) 0.034(3) 0.029(2) -0.010(2) -0.010(2) 0.020(2)
F1 0.0303(13) 0.0261(12) 0.0269(12) 0.0036(10) -0.0044(10) 0.0102(10)
F2 0.0248(13) 0.0234(12) 0.0374(14) 0.0056(10) 0.0133(11) 0.0004(10)
F3 0.0316(13) 0.0184(11) 0.0235(12) -0.0017(9) 0.0042(10) 0.0058(10)
F4A 0.0242(19) 0.081(3) 0.076(3) -0.056(2) -0.0015(18) -0.0036(19)
F5A 0.060(2) 0.065(2) 0.0378(18) -0.0250(17) -0.0065(16) 0.0415(19)
F6A 0.230(7) 0.029(2) 0.0244(19) 0.0036(15) 0.053(3) 0.018(3)
F4B 0.0242(19) 0.081(3) 0.076(3) -0.056(2) -0.0015(18) -0.0036(19)
F5B 0.060(2) 0.065(2) 0.0378(18) -0.0250(17) -0.0065(16) 0.0415(19)
F6B 0.230(7) 0.029(2) 0.0244(19) 0.0036(15) 0.053(3) 0.018(3)
F7 0.138(3) 0.0517(19) 0.0206(14) -0.0017(13) 0.0130(17) 0.061(2)
F8 0.0324(15) 0.0308(15) 0.099(2) -0.0055(15) 0.0327(16) 0.0102(12)
F9 0.0314(14) 0.0206(12) 0.0477(15) -0.0006(11) 0.0149(12) 0.0083(10)
F10 0.0358(17) 0.0380(17) 0.119(3) -0.0263(18) 0.0460(19) -0.0151(13)
F11 0.0360(15) 0.0173(12) 0.0470(16) 0.0064(11) 0.0011(12) 0.0029(11)
F12 0.0451(17) 0.0232(13) 0.0477(17) -0.0070(12) -0.0214(13) 0.0041(12)
F13 0.0345(14) 0.0379(14) 0.0204(12) 0.0039(10) 0.0022(10) 0.0106(11)
F14 0.0297(14) 0.0624(18) 0.0237(13) -0.0044(12) 0.0103(11) -0.0041(13)
F15 0.0663(19) 0.0429(16) 0.0287(14) -0.0055(12) 0.0119(13) 0.0304(14)
F16 0.0325(15) 0.0199(13) 0.0668(19) -0.0152(12) 0.0184(13) -0.0051(11)
F17 0.0307(14) 0.0487(17) 0.0370(15) 0.0076(12) 0.0131(12) -0.0042(12)
F18 0.0208(13) 0.0324(14) 0.075(2) 0.0127(13) 0.0115(13) 0.0110(11)
F19 0.0441(17) 0.0563(19) 0.0620(19) 0.0053(15) 0.0235(15) 0.0293(15)
F20 0.0570(19) 0.0355(15) 0.076(2) 0.0180(14) 0.0517(17) 0.0161(14)
F21 0.0428(17) 0.073(2) 0.0551(19) -0.0345(17) 0.0235(15) 0.0013(15)
F22 0.0371(16) 0.0378(15) 0.0418(16) 0.0135(12) 0.0054(12) -0.0067(12)
F23 0.088(2) 0.0430(16) 0.0350(15) 0.0160(12) 0.0328(15) 0.0393(16)
F24 0.0320(14) 0.0464(16) 0.0481(16) 0.0238(13) 0.0105(12) 0.0231(12)
C38 0.0128(18) 0.0188(19) 0.0210(19) 0.0003(15) 0.0041(15) 0.0045(15)
C39 0.0138(18) 0.0187(19) 0.0203(19) -0.0037(15) 0.0014(15) 0.0033(15)
C40 0.0116(18) 0.0211(19) 0.0211(19) 0.0020(15) 0.0036(15) 0.0031(15)
C41 0.0155(19) 0.027(2) 0.0192(19) 0.0013(16) 0.0055(15) 0.0047(16)
C42 0.0170(19) 0.022(2) 0.0203(19) -0.0017(16) 0.0034(15) 0.0025(16)
C43 0.0172(19) 0.0161(18) 0.0220(19) 0.0008(15) 0.0035(15) 0.0030(15)
C44 0.018(2) 0.021(2) 0.0177(19) -0.0008(15) 0.0019(15) 0.0024(16)
C45 0.031(2) 0.027(2) 0.017(2) 0.0001(16) 0.0039(17) 0.0059(18)
C46 0.0164(19) 0.0179(18) 0.0134(17) 0.0015(14) -0.0007(14) 0.0041(15)
C47 0.021(2) 0.0138(18) 0.0160(18) -0.0001(14) 0.0017(15) 0.0027(15)
C48 0.020(2) 0.0193(19) 0.0169(18) -0.0006(15) 0.0022(15) 0.0069(16)
C49 0.0175(19) 0.024(2) 0.024(2) 0.0023(16) 0.0048(16) 0.0071(16)
C50 0.019(2) 0.0191(19) 0.0194(19) 0.0005(15) 0.0014(15) 0.0037(16)
C51 0.021(2) 0.0201(19) 0.0186(19) 0.0012(15) 0.0030(15) 0.0080(16)
C52 0.028(2) 0.023(2) 0.029(2) 0.0026(17) 0.0130(18) 0.0088(17)
C53 0.020(2) 0.020(2) 0.039(3) -0.0042(18) 0.0058(19) 0.0008(17)
C54 0.0184(19) 0.0123(17) 0.0200(18) 0.0008(14) 0.0032(15) 0.0082(15)
C55 0.0197(19) 0.0153(18) 0.0187(19) 0.0015(15) 0.0035(15) 0.0064(15)
C56 0.025(2) 0.0196(19) 0.0186(19) -0.0010(15) 0.0031(16) 0.0102(16)
C57 0.019(2) 0.0166(19) 0.023(2) -0.0033(15) -0.0008(16) 0.0049(16)
C58 0.020(2) 0.0155(18) 0.0224(19) -0.0005(15) 0.0030(16) 0.0088(15)
C59 0.023(2) 0.0137(18) 0.0186(18) 0.0003(14) 0.0060(16) 0.0080(15)
C60 0.026(2) 0.025(2) 0.025(2) -0.0023(17) 0.0055(17) 0.0077(18)
C61 0.020(2) 0.018(2) 0.033(2) -0.0022(17) 0.0035(17) 0.0051(16)
C62 0.0143(18) 0.0146(18) 0.0158(18) -0.0051(14) 0.0005(14) 0.0004(14)
C63 0.021(2) 0.0166(19) 0.0208(19) -0.0027(15) 0.0064(16) -0.0005(16)
C64 0.020(2) 0.0178(19) 0.032(2) -0.0059(16) 0.0080(17) 0.0023(16)
C65 0.022(2) 0.0148(19) 0.033(2) -0.0011(16) 0.0081(17) 0.0032(16)
C66 0.0177(19) 0.0156(19) 0.024(2) -0.0023(15) 0.0014(16) 0.0025(15)
C67 0.0170(19) 0.0191(19) 0.0175(18) -0.0013(15) 0.0035(15) 0.0032(15)
C68 0.030(2) 0.023(2) 0.044(3) -0.0014(19) 0.019(2) 0.0081(18)
C69 0.026(2) 0.026(2) 0.025(2) 0.0032(17) 0.0070(17) 0.0115(18)
B1 0.020(2) 0.015(2) 0.017(2) 0.0005(16) 0.0070(17) 0.0024(17)
F25 0.0486(17) 0.0529(18) 0.0389(16) 0.0078(13) 0.0226(14) 0.0008(14)
F26 0.0420(17) 0.0564(19) 0.0312(15) 0.0056(13) -0.0013(13) -0.0220(14)
F27 0.059(2) 0.0458(18) 0.0568(19) 0.0322(15) 0.0113(15) 0.0106(15)
F28 0.087(3) 0.063(2) 0.240(6) 0.082(3) 0.098(4) 0.058(2)
F29 0.0354(16) 0.061(2) 0.067(2) 0.0104(16) 0.0208(15) 0.0217(15)
F30 0.063(2) 0.140(4) 0.090(3) -0.067(3) 0.008(2) 0.047(2)
F31 0.052(2) 0.237(6) 0.066(3) -0.006(3) 0.010(2) 0.074(3)
F32 0.0418(19) 0.108(3) 0.069(2) 0.037(2) -0.0103(17) 0.0039(19)
F33 0.078(3) 0.070(3) 0.114(4) -0.028(2) -0.045(3) 0.005(2)
F34 0.061(2) 0.0480(18) 0.0524(18) 0.0223(14) 0.0168(15) 0.0195(16)
F35 0.058(2) 0.0387(18) 0.107(3) 0.0341(18) 0.021(2) -0.0031(15)
F36 0.223(5) 0.050(2) 0.0435(19) 0.0233(16) 0.075(3) 0.057(3)
F37 0.105(3) 0.093(3) 0.051(2) 0.0070(19) -0.006(2) 0.075(2)
F38 0.117(3) 0.085(3) 0.065(2) -0.007(2) 0.000(2) 0.083(3)
F39 0.044(2) 0.116(4) 0.179(5) 0.062(3) 0.009(3) 0.045(2)
F40 0.094(3) 0.0433(18) 0.0284(15) -0.0109(13) 0.0053(16) 0.0076(17)
F41 0.100(3) 0.080(2) 0.0241(14) -0.0054(15) -0.0044(16) 0.059(2)
F42 0.083(2) 0.072(2) 0.0325(16) 0.0042(15) 0.0237(16) 0.0250(19)
F43 0.046(2) 0.072(3) 0.158(4) -0.041(3) -0.014(2) 0.0373(19)
F44 0.0401(18) 0.091(3) 0.071(2) -0.051(2) -0.0041(16) 0.0081(17)
F45 0.0352(19) 0.165(4) 0.064(2) 0.027(3) -0.0033(17) -0.016(2)
F46 0.072(2) 0.074(2) 0.0280(15) -0.0225(15) 0.0176(15) 0.0030(18)
F47 0.201(5) 0.062(3) 0.080(3) -0.008(2) 0.103(3) -0.022(3)
F48 0.073(3) 0.268(7) 0.037(2) -0.016(3) 0.0203(19) 0.079(4)
C70 0.022(2) 0.0203(19) 0.0152(18) -0.0013(15) 0.0012(15) 0.0048(16)
C71 0.021(2) 0.024(2) 0.0163(19) -0.0012(16) 0.0006(16) 0.0061(16)
C72 0.025(2) 0.025(2) 0.0146(18) 0.0019(16) 0.0006(16) 0.0016(17)
C73 0.034(2) 0.019(2) 0.024(2) -0.0008(17) -0.0052(18) 0.0068(18)
C74 0.027(2) 0.025(2) 0.029(2) 0.0009(17) 0.0026(18) 0.0103(18)
C75 0.022(2) 0.028(2) 0.024(2) -0.0024(17) 0.0114(17) 0.0086(17)
C76 0.037(3) 0.028(2) 0.024(2) 0.0042(18) 0.0021(19) 0.000(2)
C77 0.042(3) 0.033(3) 0.066(4) 0.004(2) 0.017(3) 0.019(2)
C78 0.029(2) 0.023(2) 0.0189(19) -0.0018(16) 0.0095(17) 0.0069(17)
C79 0.027(2) 0.026(2) 0.021(2) -0.0004(16) 0.0072(17) 0.0075(18)
C80 0.028(2) 0.032(2) 0.029(2) -0.0038(18) 0.0108(18) 0.0051(19)
C81 0.032(2) 0.024(2) 0.036(2) -0.0052(18) 0.019(2) -0.0024(18)
C82 0.036(2) 0.024(2) 0.025(2) -0.0007(17) 0.0157(19) 0.0046(18)
C83 0.035(2) 0.023(2) 0.020(2) -0.0025(16) 0.0099(18) 0.0064(18)
C84 0.025(2) 0.054(3) 0.040(3) -0.004(2) 0.006(2) 0.000(2)
C85 0.025(2) 0.0168(19) 0.0190(19) 0.0000(15) 0.0044(16) 0.0060(16)
C86 0.054(3) 0.023(2) 0.041(3) 0.005(2) 0.024(2) 0.004(2)
C87 0.035(2) 0.028(2) 0.023(2) -0.0004(17) -0.0008(18) 0.0135(19)
C88 0.043(3) 0.033(2) 0.036(3) -0.002(2) 0.000(2) 0.024(2)
C89 0.052(3) 0.041(3) 0.029(2) -0.003(2) 0.009(2) 0.030(2)
C90 0.035(2) 0.026(2) 0.026(2) -0.0054(18) 0.0055(19) 0.0109(19)
C91 0.026(2) 0.025(2) 0.024(2) 0.0006(17) 0.0025(17) 0.0132(18)
C92 0.066(4) 0.065(4) 0.042(3) -0.006(3) -0.001(3) 0.049(3)
C93 0.058(3) 0.044(3) 0.023(2) -0.008(2) 0.007(2) 0.031(3)
C94 0.031(2) 0.0159(19) 0.022(2) 0.0022(15) 0.0060(17) 0.0082(17)
C95 0.034(2) 0.021(2) 0.022(2) 0.0014(16) 0.0084(18) 0.0065(18)
C96 0.045(3) 0.023(2) 0.018(2) 0.0010(16) 0.0080(19) 0.0105(19)
C97 0.044(3) 0.021(2) 0.020(2) -0.0024(16) -0.0003(18) 0.0132(19)
C98 0.033(2) 0.021(2) 0.026(2) -0.0009(17) 0.0007(18) 0.0127(18)
C99 0.036(2) 0.021(2) 0.022(2) 0.0010(16) 0.0064(18) 0.0122(18)
C100 0.058(4) 0.053(3) 0.026(3) -0.006(2) 0.019(2) 0.008(3)
C101 0.038(3) 0.043(3) 0.030(2) -0.009(2) -0.001(2) 0.018(2)
B2 0.024(2) 0.023(2) 0.017(2) 0.0023(17) 0.0085(18) 0.0050(19)
F49A 0.070(3) 0.073(3) 0.042(2) -0.014(2) 0.001(2) 0.049(3)
F49B 0.168(18) 0.045(8) 0.069(10) -0.005(7) -0.029(10) 0.018(9)
C102 0.043(3) 0.040(3) 0.039(3) -0.015(2) -0.008(2) 0.016(2)
C107 0.044(3) 0.036(3) 0.045(3) -0.002(2) -0.001(2) 0.008(2)
C106 0.032(3) 0.058(4) 0.070(4) -0.017(3) 0.003(3) 0.008(3)
C105 0.047(3) 0.045(3) 0.079(5) -0.025(3) -0.021(3) 0.024(3)
C104 0.070(4) 0.024(3) 0.056(4) -0.007(2) -0.024(3) 0.003(3)
C103 0.051(3) 0.046(3) 0.041(3) -0.008(2) 0.002(2) 0.005(3)
F50A 0.33(2) 0.248(15) 0.34(2) -0.139(15) 0.250(18) -0.077(14)
C01A 0.150(15) 0.36(3) 0.068(8) -0.031(12) -0.002(9) 0.20(2)
C02A 0.101(11) 0.137(14) 0.177(17) -0.061(12) 0.039(11) 0.021(10)
C03A 0.149(15) 0.22(2) 0.133(14) -0.018(13) 0.058(13) 0.101(15)
C04A 0.129(15) 0.24(2) 0.139(15) -0.029(16) 0.049(12) 0.068(15)
C05A 0.120(14) 0.26(3) 0.20(2) -0.100(18) -0.046(13) 0.142(17)
C06A 0.131(14) 0.172(17) 0.160(17) -0.059(14) 0.010(12) 0.064(13)
F50B 0.33(2) 0.248(15) 0.34(2) -0.139(15) 0.250(18) -0.077(14)
C01B 0.150(15) 0.36(3) 0.068(8) -0.031(12) -0.002(9) 0.20(2)
C02B 0.101(11) 0.137(14) 0.177(17) -0.061(12) 0.039(11) 0.021(10)
C03B 0.149(15) 0.22(2) 0.133(14) -0.018(13) 0.058(13) 0.101(15)
C04B 0.129(15) 0.24(2) 0.139(15) -0.029(16) 0.049(12) 0.068(15)
C05B 0.120(14) 0.26(3) 0.20(2) -0.100(18) -0.046(13) 0.142(17)
C06B 0.131(14) 0.172(17) 0.160(17) -0.059(14) 0.010(12) 0.064(13)

loop_
_atom_type_symbol
_atom_type_description
_atom_type_scat_dispersion_real
_atom_type_scat_dispersion_imag
_atom_type_scat_source
C C 0.0033 0.0016 'International Tables Vol C Tables 4.2.6.8 and 6.1.1.4'
H H 0.0000 0.0000 'International Tables Vol C Tables 4.2.6.8 and 6.1.1.4'
B B 0.0013 0.0007 'International Tables Vol C Tables 4.2.6.8 and 6.1.1.4'
F F 0.0171 0.0103 'International Tables Vol C Tables 4.2.6.8 and 6.1.1.4'
P P 0.1023 0.0942 'International Tables Vol C Tables 4.2.6.8 and 6.1.1.4'
Ru Ru -1.2594 0.8363 'International Tables Vol C Tables 4.2.6.8 and 6.1.1.4'

loop_
_geom_angle_atom_site_label_1
_geom_angle_atom_site_label_2
_geom_angle_atom_site_label_3
_geom_angle
C11 Ru1 C2 91.56(16)
C11 Ru1 C1 114.57(16)
C2 Ru1 C1 36.75(14)
C11 Ru1 C3 104.61(15)
C2 Ru1 C3 36.65(14)
C1 Ru1 C3 60.94(14)
C11 Ru1 C5 150.19(15)
C2 Ru1 C5 60.36(13)
C1 Ru1 C5 36.44(14)
C3 Ru1 C5 59.58(13)
C11 Ru1 P1 87.05(12)
C2 Ru1 P1 121.43(10)
C1 Ru1 P1 92.80(10)
C3 Ru1 P1 153.69(10)
C5 Ru1 P1 98.89(10)
C11 Ru1 C4 139.54(15)
C2 Ru1 C4 59.38(14)
C1 Ru1 C4 59.31(13)
C3 Ru1 C4 35.32(13)
C5 Ru1 C4 34.65(13)
P1 Ru1 C4 131.10(10)
C11 Ru1 P2 93.53(12)
C2 Ru1 P2 143.55(10)
C1 Ru1 P2 151.21(11)
C3 Ru1 P2 107.59(10)
C5 Ru1 P2 114.82(10)
P1 Ru1 P2 94.88(5)
C4 Ru1 P2 95.51(10)
C30 P1 C26 103.8(2)
C30 P1 C28 104.6(2)
C26 P1 C28 102.3(2)
C30 P1 Ru1 118.90(15)
C26 P1 Ru1 116.16(17)
C28 P1 Ru1 109.25(14)
C36 P2 C32 103.8(2)
C36 P2 C34 102.2(2)
C32 P2 C34 105.6(2)
C36 P2 Ru1 111.57(14)
C32 P2 Ru1 120.52(15)
C34 P2 Ru1 111.29(14)
C2 C1 C5 107.9(3)
C2 C1 C6 126.2(4)
C5 C1 C6 124.3(3)
C2 C1 Ru1 71.6(2)
C5 C1 Ru1 75.4(2)
C6 C1 Ru1 130.4(3)
C1 C2 C3 108.1(3)
C1 C2 C7 126.6(4)
C3 C2 C7 125.0(4)
C1 C2 Ru1 71.7(2)
C3 C2 Ru1 73.5(2)
C7 C2 Ru1 125.0(3)
C4 C3 C2 107.3(3)
C4 C3 C8 125.7(3)
C2 C3 C8 125.5(3)
C4 C3 Ru1 75.7(2)
C2 C3 Ru1 69.8(2)
C8 C3 Ru1 130.8(3)
C5 C4 C3 109.1(3)
C5 C4 C9 125.0(3)
C3 C4 C9 124.7(3)
C5 C4 Ru1 71.2(2)
C3 C4 Ru1 69.0(2)
C9 C4 Ru1 135.5(3)
C4 C5 C1 107.4(3)
C4 C5 C10 125.5(4)
C1 C5 C10 125.4(3)
C4 C5 Ru1 74.2(2)
C1 C5 Ru1 68.2(2)
C10 C5 Ru1 134.2(3)
C1 C6 H6A 109.5
C1 C6 H6B 109.5
H6A C6 H6B 109.5
C1 C6 H6C 109.5
H6A C6 H6C 109.5
H6B C6 H6C 109.5
C2 C7 H7A 109.5
C2 C7 H7B 109.5
H7A C7 H7B 109.5
C2 C7 H7C 109.5
H7A C7 H7C 109.5
H7B C7 H7C 109.5
C3 C8 H8A 109.5
C3 C8 H8B 109.5
H8A C8 H8B 109.5
C3 C8 H8C 109.5
H8A C8 H8C 109.5
H8B C8 H8C 109.5
C4 C9 H9A 109.5
C4 C9 H9B 109.5
H9A C9 H9B 109.5
C4 C9 H9C 109.5
H9A C9 H9C 109.5
H9B C9 H9C 109.5
C5 C10 H10A 109.5
C5 C10 H10B 109.5
H10A C10 H10B 109.5
C5 C10 H10C 109.5
H10A C10 H10C 109.5
H10B C10 H10C 109.5
C12 C11 Ru1 167.7(3)
C13 C12 C11 127.6(4)
C13 C12 H12 116.2
C11 C12 H12 116.2
C12 C13 C20 118.9(4)
C12 C13 C14 122.6(4)
C20 C13 C14 118.5(3)
C19 C14 C15 119.4(4)
C19 C14 C13 119.7(4)
C15 C14 C13 120.9(4)
C16 C15 C14 119.5(4)
C16 C15 H15 120.3
C14 C15 H15 120.3
C17 C16 C15 120.6(4)
C17 C16 H16 119.7
C15 C16 H16 119.7
C16 C17 C18 120.1(4)
C16 C17 H17 119.9
C18 C17 H17 119.9
C17 C18 C19 120.1(4)
C17 C18 H18 119.9
C19 C18 H18 119.9
C18 C19 C14 120.1(4)
C18 C19 H19 119.9
C14 C19 H19 119.9
C25 C20 C21 119.1(4)
C25 C20 C13 119.7(4)
C21 C20 C13 121.2(4)
C22 C21 C20 120.8(4)
C22 C21 H21 119.6
C20 C21 H21 119.6
C21 C22 C23 119.3(5)
C21 C22 H22 120.4
C23 C22 H22 120.4
C24 C23 C22 120.4(5)
C24 C23 H23 119.8
C22 C23 H23 119.8
C23 C24 C25 120.5(5)
C23 C24 H24 119.8
C25 C24 H24 119.8
C24 C25 C20 119.9(4)
C24 C25 H25 120.0
C20 C25 H25 120.0
C27B C26 C27A 60.2(7)
C27B C26 P1 125.8(7)
C27A C26 P1 119.0(4)
C27B C26 H26A 124.8
C27A C26 H26A 107.6
P1 C26 H26A 107.6
C27B C26 H26B 47.7
C27A C26 H26B 107.6
P1 C26 H26B 107.6
H26A C26 H26B 107.0
C26 C27A H27A 109.5
C26 C27A H27B 109.5
C26 C27A H27C 109.5
C26 C27B H27D 109.5
C26 C27B H27E 109.5
H27D C27B H27E 109.5
C26 C27B H27F 109.5
H27D C27B H27F 109.5
H27E C27B H27F 109.5
C29 C28 P1 118.2(3)
C29 C28 H28A 107.8
P1 C28 H28A 107.8
C29 C28 H28B 107.8
P1 C28 H28B 107.8
H28A C28 H28B 107.1
C28 C29 H29A 109.5
C28 C29 H29B 109.5
H29A C29 H29B 109.5
C28 C29 H29C 109.5
H29A C29 H29C 109.5
H29B C29 H29C 109.5
C31 C30 P1 115.1(3)
C31 C30 H30A 108.5
P1 C30 H30A 108.5
C31 C30 H30B 108.5
P1 C30 H30B 108.5
H30A C30 H30B 107.5
C30 C31 H31A 109.5
C30 C31 H31B 109.5
H31A C31 H31B 109.5
C30 C31 H31C 109.5
H31A C31 H31C 109.5
H31B C31 H31C 109.5
C33 C32 P2 114.4(3)
C33 C32 H32A 108.7
P2 C32 H32A 108.7
C33 C32 H32B 108.7
P2 C32 H32B 108.7
H32A C32 H32B 107.6
C32 C33 H33A 109.5
C32 C33 H33B 109.5
H33A C33 H33B 109.5
C32 C33 H33C 109.5
H33A C33 H33C 109.5
H33B C33 H33C 109.5
C35 C34 P2 118.2(3)
C35 C34 H34A 107.8
P2 C34 H34A 107.8
C35 C34 H34B 107.8
P2 C34 H34B 107.8
H34A C34 H34B 107.1
C34 C35 H35A 109.5
C34 C35 H35B 109.5
H35A C35 H35B 109.5
C34 C35 H35C 109.5
H35A C35 H35C 109.5
H35B C35 H35C 109.5
C37 C36 P2 114.9(3)
C37 C36 H36A 108.6
P2 C36 H36A 108.6
C37 C36 H36B 108.6
P2 C36 H36B 108.6
H36A C36 H36B 107.5
C36 C37 H37A 109.5
C36 C37 H37B 109.5
H37A C37 H37B 109.5
C36 C37 H37C 109.5
H37A C37 H37C 109.5
H37B C37 H37C 109.5
C43 C38 C39 115.4(3)
C43 C38 B1 122.1(3)
C39 C38 B1 122.4(3)
C40 C39 C38 122.6(3)
C40 C39 H39 118.7
C38 C39 H39 118.7
C39 C40 C41 120.4(3)
C39 C40 C44 121.3(3)
C41 C40 C44 118.2(3)
C42 C41 C40 118.3(3)
C42 C41 H41 120.8
C40 C41 H41 120.8
C41 C42 C43 120.8(4)
C41 C42 C45 120.0(3)
C43 C42 C45 119.2(3)
C42 C43 C38 122.4(3)
C42 C43 H43 118.8
C38 C43 H43 118.8
F2 C44 F3 107.0(3)
F2 C44 F1 106.4(3)
F3 C44 F1 106.2(3)
F2 C44 C40 112.4(3)
F3 C44 C40 112.3(3)
F1 C44 C40 112.0(3)
F6B C45 F4B 104(2)
F6B C45 F5B 106.9(19)
F4B C45 F5B 97(2)
F6B C45 F6A 55.8(17)
F4B C45 F6A 53.3(17)
F5B C45 F6A 129.0(11)
F6B C45 F4A 133.6(15)
F4B C45 F4A 57.9(19)
F5B C45 F4A 45.0(12)
F6A C45 F4A 108.2(4)
F6B C45 F5A 53.0(16)
F4B C45 F5A 130.6(13)
F5B C45 F5A 60.4(13)
F6A C45 F5A 105.1(4)
F4A C45 F5A 103.7(4)
F6B C45 C42 113.4(15)
F4B C45 C42 116.6(13)
F5B C45 C42 117.1(11)
F6A C45 C42 113.5(4)
F4A C45 C42 112.7(4)
F5A C45 C42 112.8(3)
C51 C46 C47 115.6(3)
C51 C46 B1 123.7(3)
C47 C46 B1 120.7(3)
C48 C47 C46 122.6(3)
C48 C47 H47 118.7
C46 C47 H47 118.7
C47 C48 C49 120.7(3)
C47 C48 C52 119.5(3)
C49 C48 C52 119.6(3)
C50 C49 C48 117.8(3)
C50 C49 H49 121.1
C48 C49 H49 121.1
C49 C50 C51 121.3(4)
C49 C50 C53 119.9(3)
C51 C50 C53 118.8(3)
C50 C51 C46 122.0(3)
C50 C51 H51 119.0
C46 C51 H51 119.0
F7 C52 F9 105.9(3)
F7 C52 F8 107.5(3)
F9 C52 F8 104.5(3)
F7 C52 C48 112.8(3)
F9 C52 C48 112.9(3)
F8 C52 C48 112.6(3)
F12 C53 F10 106.7(4)
F12 C53 F11 105.8(3)
F10 C53 F11 106.8(4)
F12 C53 C50 112.0(3)
F10 C53 C50 112.2(3)
F11 C53 C50 112.8(3)
C59 C54 C55 116.3(3)
C59 C54 B1 123.2(3)
C55 C54 B1 120.1(3)
C56 C55 C54 122.0(3)
C56 C55 H55 119.0
C54 C55 H55 119.0
C55 C56 C57 120.9(3)
C55 C56 C60 121.2(3)
C57 C56 C60 117.9(3)
C58 C57 C56 118.2(4)
C58 C57 H57 120.9
C56 C57 H57 120.9
C57 C58 C59 120.8(4)
C57 C58 C61 117.9(3)
C59 C58 C61 121.3(3)
C54 C59 C58 121.8(3)
C54 C59 H59 119.1
C58 C59 H59 119.1
F14 C60 F13 106.8(3)
F14 C60 F15 106.9(3)
F13 C60 F15 104.9(3)
F14 C60 C56 113.6(3)
F13 C60 C56 112.6(3)
F15 C60 C56 111.6(3)
F17 C61 F18 105.7(3)
F17 C61 F16 106.3(3)
F18 C61 F16 106.2(3)
F17 C61 C58 113.6(3)
F18 C61 C58 112.4(3)
F16 C61 C58 112.1(3)
C67 C62 C63 115.4(3)
C67 C62 B1 121.1(3)
C63 C62 B1 122.8(3)
C64 C63 C62 122.5(4)
C64 C63 H63 118.8
C62 C63 H63 118.8
C65 C64 C63 120.9(4)
C65 C64 C68 119.2(4)
C63 C64 C68 119.9(4)
C64 C65 C66 117.9(4)
C64 C65 H65 121.0
C66 C65 H65 121.0
C65 C66 C67 121.1(4)
C65 C66 C69 119.1(3)
C67 C66 C69 119.8(3)
C66 C67 C62 122.2(3)
C66 C67 H67 118.9
C62 C67 H67 118.9
F21 C68 F20 107.7(4)
F21 C68 F19 105.4(4)
F20 C68 F19 105.1(3)
F21 C68 C64 112.5(4)
F20 C68 C64 112.7(3)
F19 C68 C64 112.9(4)
F22 C69 F24 105.7(3)
F22 C69 F23 104.9(3)
F24 C69 F23 106.1(3)
F22 C69 C66 112.9(3)
F24 C69 C66 113.1(3)
F23 C69 C66 113.4(3)
C62 B1 C46 112.7(3)
C62 B1 C54 102.3(3)
C46 B1 C54 110.4(3)
C62 B1 C38 112.5(3)
C46 B1 C38 106.0(3)
C54 B1 C38 113.1(3)
C71 C70 C75 115.9(4)
C71 C70 B2 122.9(3)
C75 C70 B2 120.7(3)
C72 C71 C70 122.2(4)
C72 C71 H71 118.9
C70 C71 H71 118.9
C73 C72 C71 120.5(4)
C73 C72 C76 119.3(4)
C71 C72 C76 120.2(4)
C74 C73 C72 118.4(4)
C74 C73 H73 120.8
C72 C73 H73 120.8
C75 C74 C73 120.7(4)
C75 C74 C77 119.1(4)
C73 C74 C77 120.2(4)
C74 C75 C70 122.3(4)
C74 C75 H75 118.8
C70 C75 H75 118.8
F25 C76 F26 106.4(4)
F25 C76 F27 106.8(4)
F26 C76 F27 106.6(4)
F25 C76 C72 113.1(4)
F26 C76 C72 111.5(3)
F27 C76 C72 112.0(4)
F28 C77 F29 105.1(5)
F28 C77 F30 109.2(5)
F29 C77 F30 104.1(4)
F28 C77 C74 113.2(4)
F29 C77 C74 113.4(4)
F30 C77 C74 111.3(4)
C83 C78 C79 115.6(4)
C83 C78 B2 120.1(4)
C79 C78 B2 123.9(4)
C80 C79 C78 121.7(4)
C80 C79 H79 119.1
C78 C79 H79 119.1
C81 C80 C79 120.9(4)
C81 C80 C84 118.2(4)
C79 C80 C84 120.8(4)
C82 C81 C80 118.6(4)
C82 C81 H81 120.7
C80 C81 H81 120.7
C81 C82 C83 120.4(4)
C81 C82 C86 121.2(4)
C83 C82 C86 118.4(4)
C82 C83 C78 122.7(4)
C82 C83 H83 118.7
C78 C83 H83 118.7
F32 C84 F31 109.4(5)
F32 C84 F33 103.6(5)
F31 C84 F33 104.1(5)
F32 C84 C80 114.4(4)
F31 C84 C80 112.7(4)
F33 C84 C80 111.8(5)
C87 C85 C91 115.8(4)
C87 C85 B2 123.6(3)
C91 C85 B2 120.1(3)
F35 C86 F36 107.2(4)
F35 C86 F34 105.2(4)
F36 C86 F34 105.1(5)
F35 C86 C82 113.4(4)
F36 C86 C82 112.2(4)
F34 C86 C82 113.1(4)
C88 C87 C85 122.7(4)
C88 C87 H87 118.7
C85 C87 H87 118.7
C89 C88 C87 120.5(4)
C89 C88 C92 119.6(4)
C87 C88 C92 119.9(4)
C88 C89 C90 118.4(4)
C88 C89 H89 120.8
C90 C89 H89 120.8
C91 C90 C89 120.3(4)
C91 C90 C93 121.0(4)
C89 C90 C93 118.7(4)
C90 C91 C85 122.4(4)
C90 C91 H91 118.8
C85 C91 H91 118.8
F39 C92 F38 108.4(5)
F39 C92 F37 106.6(5)
F38 C92 F37 103.4(5)
F39 C92 C88 113.1(5)
F38 C92 C88 111.9(5)
F37 C92 C88 112.8(4)
F41 C93 F40 109.5(4)
F41 C93 F42 104.2(4)
F40 C93 F42 104.3(4)
F41 C93 C90 113.2(4)
F40 C93 C90 112.4(4)
F42 C93 C90 112.5(4)
C95 C94 C99 115.2(4)
C95 C94 B2 121.7(4)
C99 C94 B2 122.6(3)
C96 C95 C94 122.9(4)
C96 C95 H95 118.6
C94 C95 H95 118.6
C97 C96 C95 120.8(4)
C97 C96 C100 120.0(4)
C95 C96 C100 119.2(4)
C96 C97 C98 118.3(4)
C96 C97 H97 120.9
C98 C97 H97 120.9
C97 C98 C99 120.3(4)
C97 C98 C101 119.8(4)
C99 C98 C101 119.8(4)
C98 C99 C94 122.5(4)
C98 C99 H99 118.8
C94 C99 H99 118.8
F46 C100 F47 105.4(4)
F46 C100 F48 107.4(5)
F47 C100 F48 105.0(5)
F46 C100 C96 114.4(4)
F47 C100 C96 111.5(4)
F48 C100 C96 112.4(4)
F43 C101 F44 106.2(4)
F43 C101 F45 104.8(5)
F44 C101 F45 105.7(5)
F43 C101 C98 113.5(4)
F44 C101 C98 113.4(4)
F45 C101 C98 112.5(4)
C94 B2 C78 112.1(3)
C94 B2 C70 103.0(3)
C78 B2 C70 113.1(3)
C94 B2 C85 113.0(3)
C78 B2 C85 103.8(3)
C70 B2 C85 112.2(3)
F49A C102 C103 122.2(5)
F49A C102 C107 114.5(5)
C103 C102 C107 123.2(5)
C103 C102 H102 118.4
C107 C102 H102 118.4
C102 C107 C106 118.4(5)
C102 C107 H107 120.8
C106 C107 H107 120.8
C105 C106 C107 120.2(6)
C105 C106 H106 119.9
C107 C106 H106 119.9
C106 C105 C104 120.1(6)
C106 C105 H105 120.0
C104 C105 H105 120.0
F49B C104 C105 106.9(11)
F49B C104 C103 132.2(11)
C105 C104 C103 120.8(6)
C105 C104 H104 119.6
C103 C104 H104 119.6
C102 C103 C104 117.3(5)
C102 C103 H103 121.3
C104 C103 H103 121.3
F50A C01A C02A 143.2(19)
F50A C01A C06A 96(2)
C02A C01A C06A 120.0
C03A C02A C01A 120.0
C03A C02A H02A 120.0
C01A C02A H02A 120.0
C02A C03A C04A 120.0
C02A C03A H03A 120.0
C04A C03A H03A 120.0
C05A C04A C03A 120.0
C05A C04A H04A 120.0
C03A C04A H04A 120.0
C06A C05A C04A 120.0
C06A C05A H05A 120.0
C04A C05A H05A 120.0
C05A C06A C01A 120.0
C05A C06A H06A 120.0
C01A C06A H06A 120.0
C01B F50B C02B 53.0(11)
F50B C01B C02B 87(2)
F50B C01B C06B 144.5(18)
C02B C01B C06B 120.0
C01B C02B C03B 120.0
C03B C02B F50B 152.9(11)
C01B C02B H02B 120.0
C03B C02B H02B 120.0
F50B C02B H02B 83.1
C04B C03B C02B 120.0
C04B C03B H03B 120.0
C02B C03B H03B 120.0
C03B C04B C05B 120.0
C03B C04B H04B 120.0
C05B C04B H04B 120.0
C04B C05B C06B 120.0
C04B C05B H05B 120.0
C06B C05B H05B 120.0
C05B C06B C01B 120.0
C05B C06B H06B 120.0
C01B C06B H06B 120.0

loop_
_geom_bond_atom_site_label_1
_geom_bond_atom_site_label_2
_geom_bond_distance
Ru1 C11 1.765(4)
Ru1 C2 2.255(4)
Ru1 C1 2.256(4)
Ru1 C3 2.303(4)
Ru1 C5 2.351(4)
Ru1 P1 2.3730(12)
Ru1 C4 2.390(4)
Ru1 P2 2.3957(15)
P1 C30 1.827(4)
P1 C26 1.823(4)
P1 C28 1.847(4)
P2 C36 1.828(4)
P2 C32 1.828(4)
P2 C34 1.849(4)
C1 C2 1.422(5)
C1 C5 1.443(5)
C1 C6 1.507(5)
C2 C3 1.434(5)
C2 C7 1.500(5)
C3 C4 1.426(5)
C3 C8 1.504(5)
C4 C5 1.412(5)
C4 C9 1.507(5)
C5 C10 1.501(5)
C6 H6A 0.9800
C6 H6B 0.9800
C6 H6C 0.9800
C7 H7A 0.9800
C7 H7B 0.9800
C7 H7C 0.9800
C8 H8A 0.9800
C8 H8B 0.9800
C8 H8C 0.9800
C9 H9A 0.9800
C9 H9B 0.9800
C9 H9C 0.9800
C10 H10A 0.9800
C10 H10B 0.9800
C10 H10C 0.9800
C11 C12 1.382(5)
C12 C13 1.380(5)
C12 H12 0.9500
C13 C20 1.464(5)
C13 C14 1.469(5)
C14 C19 1.393(6)
C14 C15 1.401(6)
C15 C16 1.388(6)
C15 H15 0.9500
C16 C17 1.377(7)
C16 H16 0.9500
C17 C18 1.380(7)
C17 H17 0.9500
C18 C19 1.388(6)
C18 H18 0.9500
C19 H19 0.9500
C20 C25 1.392(6)
C20 C21 1.398(6)
C21 C22 1.382(6)
C21 H21 0.9500
C22 C23 1.394(7)
C22 H22 0.9500
C23 C24 1.370(8)
C23 H23 0.9500
C24 C25 1.388(6)
C24 H24 0.9500
C25 H25 0.9500
C26 C27B 1.381(14)
C26 C27A 1.444(7)
C26 H26A 0.9900
C26 H26B 0.9900
C27A H27A 0.9800
C27A H27B 0.9800
C27A H27C 0.9800
C27B H27D 0.9800
C27B H27E 0.9800
C27B H27F 0.9800
C28 C29 1.518(6)
C28 H28A 0.9900
C28 H28B 0.9900
C29 H29A 0.9800
C29 H29B 0.9800
C29 H29C 0.9800
C30 C31 1.528(7)
C30 H30A 0.9900
C30 H30B 0.9900
C31 H31A 0.9800
C31 H31B 0.9800
C31 H31C 0.9800
C32 C33 1.518(6)
C32 H32A 0.9900
C32 H32B 0.9900
C33 H33A 0.9800
C33 H33B 0.9800
C33 H33C 0.9800
C34 C35 1.526(6)
C34 H34A 0.9900
C34 H34B 0.9900
C35 H35A 0.9800
C35 H35B 0.9800
C35 H35C 0.9800
C36 C37 1.532(6)
C36 H36A 0.9900
C36 H36B 0.9900
C37 H37A 0.9800
C37 H37B 0.9800
C37 H37C 0.9800
F1 C44 1.346(4)
F2 C44 1.336(4)
F3 C44 1.342(4)
F4A C45 1.316(5)
F5A C45 1.333(5)
F6A C45 1.308(5)
F4B C45 1.27(4)
F5B C45 1.31(3)
F6B C45 1.24(4)
F7 C52 1.317(5)
F8 C52 1.341(5)
F9 C52 1.336(5)
F10 C53 1.334(5)
F11 C53 1.335(5)
F12 C53 1.332(5)
F13 C60 1.336(5)
F14 C60 1.331(5)
F15 C60 1.354(5)
F16 C61 1.332(5)
F17 C61 1.335(5)
F18 C61 1.336(5)
F19 C68 1.343(5)
F20 C68 1.334(5)
F21 C68 1.308(5)
F22 C69 1.330(5)
F23 C69 1.340(5)
F24 C69 1.336(5)
C38 C43 1.401(5)
C38 C39 1.402(5)
C38 B1 1.648(5)
C39 C40 1.391(5)
C39 H39 0.9500
C40 C41 1.395(5)
C40 C44 1.502(5)
C41 C42 1.377(5)
C41 H41 0.9500
C42 C43 1.397(5)
C42 C45 1.491(5)
C43 H43 0.9500
C46 C51 1.396(5)
C46 C47 1.407(5)
C46 B1 1.640(5)
C47 C48 1.383(5)
C47 H47 0.9500
C48 C49 1.394(5)
C48 C52 1.495(5)
C49 C50 1.381(5)
C49 H49 0.9500
C50 C51 1.396(5)
C50 C53 1.503(5)
C51 H51 0.9500
C54 C59 1.394(5)
C54 C55 1.397(5)
C54 B1 1.645(6)
C55 C56 1.384(5)
C55 H55 0.9500
C56 C57 1.386(5)
C56 C60 1.499(5)
C57 C58 1.380(5)
C57 H57 0.9500
C58 C59 1.395(5)
C58 C61 1.497(5)
C59 H59 0.9500
C62 C67 1.397(5)
C62 C63 1.403(5)
C62 B1 1.637(5)
C63 C64 1.392(6)
C63 H63 0.9500
C64 C65 1.380(6)
C64 C68 1.488(5)
C65 C66 1.385(5)
C65 H65 0.9500
C66 C67 1.393(5)
C66 C69 1.492(5)
C67 H67 0.9500
F25 C76 1.327(5)
F26 C76 1.336(5)
F27 C76 1.336(5)
F28 C77 1.317(6)
F29 C77 1.315(6)
F30 C77 1.344(7)
F31 C84 1.294(6)
F32 C84 1.294(6)
F33 C84 1.342(6)
F34 C86 1.335(6)
F35 C86 1.324(6)
F36 C86 1.325(5)
F37 C92 1.349(6)
F38 C92 1.336(6)
F39 C92 1.284(7)
F40 C93 1.322(6)
F41 C93 1.319(5)
F42 C93 1.348(6)
F43 C101 1.307(6)
F44 C101 1.312(5)
F45 C101 1.330(6)
F46 C100 1.310(6)
F47 C100 1.317(7)
F48 C100 1.317(7)
C70 C71 1.398(5)
C70 C75 1.402(5)
C70 B2 1.648(6)
C71 C72 1.394(6)
C71 H71 0.9500
C72 C73 1.388(6)
C72 C76 1.496(6)
C73 C74 1.388(6)
C73 H73 0.9500
C74 C75 1.385(6)
C74 C77 1.496(6)
C75 H75 0.9500
C78 C83 1.392(6)
C78 C79 1.403(6)
C78 B2 1.638(6)
C79 C80 1.389(6)
C79 H79 0.9500
C80 C81 1.382(6)
C80 C84 1.501(7)
C81 C82 1.371(6)
C81 H81 0.9500
C82 C83 1.392(6)
C82 C86 1.504(6)
C83 H83 0.9500
C85 C87 1.390(6)
C85 C91 1.394(5)
C85 B2 1.650(6)
C87 C88 1.391(6)
C87 H87 0.9500
C88 C89 1.377(6)
C88 C92 1.502(7)
C89 C90 1.393(6)
C89 H89 0.9500
C90 C91 1.390(6)
C90 C93 1.492(6)
C91 H91 0.9500
C94 C95 1.393(5)
C94 C99 1.399(6)
C94 B2 1.633(6)
C95 C96 1.389(6)
C95 H95 0.9500
C96 C97 1.373(6)
C96 C100 1.485(6)
C97 C98 1.391(6)
C97 H97 0.9500
C98 C99 1.395(6)
C98 C101 1.490(6)
C99 H99 0.9500
F49A C102 1.345(6)
F49B C104 1.333(15)
C102 C103 1.360(7)
C102 C107 1.364(7)
C102 H102 0.9500
C107 C106 1.372(8)
C107 H107 0.9500
C106 C105 1.366(9)
C106 H106 0.9500
C105 C104 1.368(9)
C105 H105 0.9500
C104 C103 1.382(8)
C104 H104 0.9500
C103 H103 0.9500
F50A C01A 1.04(3)
C01A C02A 1.3900
C01A C06A 1.3900
C02A C03A 1.3900
C02A H02A 0.9500
C03A C04A 1.3900
C03A H03A 0.9500
C04A C05A 1.3900
C04A H04A 0.9500
C05A C06A 1.3900
C05A H05A 0.9500
C06A H06A 0.9500
F50B C01B 1.11(2)
F50B C02B 1.74(3)
C01B C02B 1.3900
C01B C06B 1.3900
C02B C03B 1.3900
C02B H02B 0.9500
C03B C04B 1.3900
C03B H03B 0.9500
C04B C05B 1.3900
C04B H04B 0.9500
C05B C06B 1.3900
C05B H05B 0.9500
C06B H06B 0.9500

loop_
_geom_torsion_atom_site_label_1
_geom_torsion_atom_site_label_2
_geom_torsion_atom_site_label_3
_geom_torsion_atom_site_label_4
_geom_torsion
C11 Ru1 P1 C30 172.5(2)
C2 Ru1 P1 C30 82.5(2)
C1 Ru1 P1 C30 58.1(2)
C3 Ru1 P1 C30 54.8(3)
C5 Ru1 P1 C30 21.9(2)
C4 Ru1 P1 C30 7.5(2)
P2 Ru1 P1 C30 -94.17(18)
C11 Ru1 P1 C26 -62.3(2)
C2 Ru1 P1 C26 -152.3(2)
C1 Ru1 P1 C26 -176.8(2)
C3 Ru1 P1 C26 179.9(3)
C5 Ru1 P1 C26 147.1(2)
C4 Ru1 P1 C26 132.7(2)
P2 Ru1 P1 C26 31.0(2)
C11 Ru1 P1 C28 52.74(19)
C2 Ru1 P1 C28 -37.28(19)
C1 Ru1 P1 C28 -61.74(18)
C3 Ru1 P1 C28 -65.0(3)
C5 Ru1 P1 C28 -97.87(18)
C4 Ru1 P1 C28 -112.28(19)
P2 Ru1 P1 C28 146.04(15)
C11 Ru1 P2 C36 -97.6(2)
C2 Ru1 P2 C36 -0.2(2)
C1 Ru1 P2 C36 70.1(3)
C3 Ru1 P2 C36 8.91(19)
C5 Ru1 P2 C36 72.89(19)
P1 Ru1 P2 C36 175.04(16)
C4 Ru1 P2 C36 42.88(18)
C11 Ru1 P2 C32 140.3(2)
C2 Ru1 P2 C32 -122.3(2)
C1 Ru1 P2 C32 -52.0(3)
C3 Ru1 P2 C32 -113.2(2)
C5 Ru1 P2 C32 -49.2(2)
P1 Ru1 P2 C32 52.92(17)
C4 Ru1 P2 C32 -79.23(19)
C11 Ru1 P2 C34 15.8(2)
C2 Ru1 P2 C34 113.2(2)
C1 Ru1 P2 C34 -176.4(3)
C3 Ru1 P2 C34 122.34(18)
C5 Ru1 P2 C34 -173.68(18)
P1 Ru1 P2 C34 -71.53(16)
C4 Ru1 P2 C34 156.31(18)
C11 Ru1 C1 C2 55.8(3)
C3 Ru1 C1 C2 -37.8(2)
C5 Ru1 C1 C2 -115.0(3)
P1 Ru1 C1 C2 143.8(2)
C4 Ru1 C1 C2 -78.8(2)
P2 Ru1 C1 C2 -110.8(3)
C11 Ru1 C1 C5 170.8(2)
C2 Ru1 C1 C5 115.0(3)
C3 Ru1 C1 C5 77.1(2)
P1 Ru1 C1 C5 -101.2(2)
C4 Ru1 C1 C5 36.2(2)
P2 Ru1 C1 C5 4.2(3)
C11 Ru1 C1 C6 -66.4(4)
C2 Ru1 C1 C6 -122.2(5)
C3 Ru1 C1 C6 -160.1(4)
C5 Ru1 C1 C6 122.8(5)
P1 Ru1 C1 C6 21.6(4)
C4 Ru1 C1 C6 159.0(4)
P2 Ru1 C1 C6 127.0(3)
C5 C1 C2 C3 -2.2(4)
C6 C1 C2 C3 -167.9(3)
Ru1 C1 C2 C3 65.0(3)
C5 C1 C2 C7 172.4(4)
C6 C1 C2 C7 6.7(6)
Ru1 C1 C2 C7 -120.4(4)
C5 C1 C2 Ru1 -67.2(3)
C6 C1 C2 Ru1 127.1(4)
C11 Ru1 C2 C1 -131.2(2)
C3 Ru1 C2 C1 116.1(3)
C5 Ru1 C2 C1 38.3(2)
P1 Ru1 C2 C1 -43.7(2)
C4 Ru1 C2 C1 78.5(2)
P2 Ru1 C2 C1 130.7(2)
C11 Ru1 C2 C3 112.7(2)
C1 Ru1 C2 C3 -116.1(3)
C5 Ru1 C2 C3 -77.8(2)
P1 Ru1 C2 C3 -159.79(18)
C4 Ru1 C2 C3 -37.5(2)
P2 Ru1 C2 C3 14.6(3)
C11 Ru1 C2 C7 -8.9(3)
C1 Ru1 C2 C7 122.3(4)
C3 Ru1 C2 C7 -121.6(4)
C5 Ru1 C2 C7 160.6(4)
P1 Ru1 C2 C7 78.6(3)
C4 Ru1 C2 C7 -159.1(4)
P2 Ru1 C2 C7 -106.9(3)
C1 C2 C3 C4 3.2(4)
C7 C2 C3 C4 -171.5(3)
Ru1 C2 C3 C4 67.0(3)
C1 C2 C3 C8 169.8(3)
C7 C2 C3 C8 -4.9(6)
Ru1 C2 C3 C8 -126.4(4)
C1 C2 C3 Ru1 -63.8(2)
C7 C2 C3 Ru1 121.5(4)
C11 Ru1 C3 C4 172.7(2)
C2 Ru1 C3 C4 -114.9(3)
C1 Ru1 C3 C4 -77.0(2)
C5 Ru1 C3 C4 -34.8(2)
P1 Ru1 C3 C4 -73.2(3)
P2 Ru1 C3 C4 74.2(2)
C11 Ru1 C3 C2 -72.3(2)
C1 Ru1 C3 C2 37.9(2)
C5 Ru1 C3 C2 80.1(2)
P1 Ru1 C3 C2 41.7(3)
C4 Ru1 C3 C2 114.9(3)
P2 Ru1 C3 C2 -170.94(19)
C11 Ru1 C3 C8 47.7(4)
C2 Ru1 C3 C8 120.0(4)
C1 Ru1 C3 C8 158.0(4)
C5 Ru1 C3 C8 -159.9(4)
P1 Ru1 C3 C8 161.7(2)
C4 Ru1 C3 C8 -125.1(5)
P2 Ru1 C3 C8 -50.9(4)
C2 C3 C4 C5 -3.0(4)
C8 C3 C4 C5 -169.6(3)
Ru1 C3 C4 C5 60.1(3)
C2 C3 C4 C9 165.4(3)
C8 C3 C4 C9 -1.2(6)
Ru1 C3 C4 C9 -131.5(4)
C2 C3 C4 Ru1 -63.1(2)
C8 C3 C4 Ru1 130.3(4)
C11 Ru1 C4 C5 -130.9(3)
C2 Ru1 C4 C5 -81.1(2)
C1 Ru1 C4 C5 -38.1(2)
C3 Ru1 C4 C5 -120.1(3)
P1 Ru1 C4 C5 25.6(3)
P2 Ru1 C4 C5 127.0(2)
C11 Ru1 C4 C3 -10.8(3)
C2 Ru1 C4 C3 39.0(2)
C1 Ru1 C4 C3 82.0(2)
C5 Ru1 C4 C3 120.1(3)
P1 Ru1 C4 C3 145.72(18)
P2 Ru1 C4 C3 -112.9(2)
C11 Ru1 C4 C9 107.8(4)
C2 Ru1 C4 C9 157.7(4)
C1 Ru1 C4 C9 -159.3(4)
C3 Ru1 C4 C9 118.7(5)
C5 Ru1 C4 C9 -121.2(5)
P1 Ru1 C4 C9 -95.6(4)
P2 Ru1 C4 C9 5.8(4)
C3 C4 C5 C1 1.7(4)
C9 C4 C5 C1 -166.7(3)
Ru1 C4 C5 C1 60.4(2)
C3 C4 C5 C10 167.7(4)
C9 C4 C5 C10 -0.6(6)
Ru1 C4 C5 C10 -133.5(4)
C3 C4 C5 Ru1 -58.7(3)
C9 C4 C5 Ru1 132.9(4)
C2 C1 C5 C4 0.3(4)
C6 C1 C5 C4 166.4(3)
Ru1 C1 C5 C4 -64.3(3)
C2 C1 C5 C10 -165.7(4)
C6 C1 C5 C10 0.4(6)
Ru1 C1 C5 C10 129.6(4)
C2 C1 C5 Ru1 64.7(2)
C6 C1 C5 Ru1 -129.3(4)
C11 Ru1 C5 C4 99.6(3)
C2 Ru1 C5 C4 78.0(2)
C1 Ru1 C5 C4 116.7(3)
C3 Ru1 C5 C4 35.5(2)
P1 Ru1 C5 C4 -160.7(2)
P2 Ru1 C5 C4 -61.1(2)
C11 Ru1 C5 C1 -17.1(4)
C2 Ru1 C5 C1 -38.6(2)
C3 Ru1 C5 C1 -81.2(2)
P1 Ru1 C5 C1 82.6(2)
C4 Ru1 C5 C1 -116.7(3)
P2 Ru1 C5 C1 -177.77(18)
C11 Ru1 C5 C10 -135.9(4)
C2 Ru1 C5 C10 -157.4(4)
C1 Ru1 C5 C10 -118.8(5)
C3 Ru1 C5 C10 160.0(4)
P1 Ru1 C5 C10 -36.2(4)
C4 Ru1 C5 C10 124.6(5)
P2 Ru1 C5 C10 63.4(4)
C2 Ru1 C11 C12 60.9(15)
C1 Ru1 C11 C12 31.2(15)
C3 Ru1 C11 C12 95.5(15)
C5 Ru1 C11 C12 42.2(16)
P1 Ru1 C11 C12 -60.5(15)
C4 Ru1 C11 C12 102.0(15)
P2 Ru1 C11 C12 -155.3(15)
Ru1 C11 C12 C13 -173.1(12)
C11 C12 C13 C20 -167.8(4)
C11 C12 C13 C14 12.2(6)
C12 C13 C14 C19 -139.7(4)
C20 C13 C14 C19 40.2(5)
C12 C13 C14 C15 39.4(6)
C20 C13 C14 C15 -140.7(4)
C19 C14 C15 C16 1.1(6)
C13 C14 C15 C16 -178.1(4)
C14 C15 C16 C17 1.4(6)
C15 C16 C17 C18 -1.9(7)
C16 C17 C18 C19 -0.1(7)
C17 C18 C19 C14 2.5(7)
C15 C14 C19 C18 -3.0(6)
C13 C14 C19 C18 176.1(4)
C12 C13 C20 C25 -139.8(4)
C14 C13 C20 C25 40.3(5)
C12 C13 C20 C21 39.2(6)
C14 C13 C20 C21 -140.8(4)
C25 C20 C21 C22 -0.1(7)
C13 C20 C21 C22 -179.1(4)
C20 C21 C22 C23 1.6(8)
C21 C22 C23 C24 -1.4(9)
C22 C23 C24 C25 -0.3(9)
C23 C24 C25 C20 1.9(8)
C21 C20 C25 C24 -1.6(7)
C13 C20 C25 C24 177.4(4)
C30 P1 C26 C27B -131.0(8)
C28 P1 C26 C27B -22.4(9)
Ru1 P1 C26 C27B 96.5(8)
C30 P1 C26 C27A -58.5(5)
C28 P1 C26 C27A 50.1(5)
Ru1 P1 C26 C27A 169.0(4)
C30 P1 C28 C29 20.3(4)
C26 P1 C28 C29 -87.8(4)
Ru1 P1 C28 C29 148.6(4)
C26 P1 C30 C31 -65.0(4)
C28 P1 C30 C31 -172.0(3)
Ru1 P1 C30 C31 65.9(4)
C36 P2 C32 C33 -56.6(4)
C34 P2 C32 C33 -163.7(3)
Ru1 P2 C32 C33 69.2(4)
C36 P2 C34 C35 -93.5(4)
C32 P2 C34 C35 14.8(4)
Ru1 P2 C34 C35 147.3(3)
C32 P2 C36 C37 -57.6(4)
C34 P2 C36 C37 52.1(4)
Ru1 P2 C36 C37 171.1(3)
C43 C38 C39 C40 1.4(5)
B1 C38 C39 C40 177.6(3)
C38 C39 C40 C41 1.1(6)
C38 C39 C40 C44 178.3(3)
C39 C40 C41 C42 -1.9(5)
C44 C40 C41 C42 -179.2(3)
C40 C41 C42 C43 0.2(6)
C40 C41 C42 C45 178.3(3)
C41 C42 C43 C38 2.5(6)
C45 C42 C43 C38 -175.7(4)
C39 C38 C43 C42 -3.2(5)
B1 C38 C43 C42 -179.4(3)
C39 C40 C44 F2 -107.5(4)
C41 C40 C44 F2 69.7(4)
C39 C40 C44 F3 13.3(5)
C41 C40 C44 F3 -169.5(3)
C39 C40 C44 F1 132.8(4)
C41 C40 C44 F1 -50.0(4)
C41 C42 C45 F6B -75.0(19)
C43 C42 C45 F6B 103.2(19)
C41 C42 C45 F4B 46(2)
C43 C42 C45 F4B -136(2)
C41 C42 C45 F5B 159.6(15)
C43 C42 C45 F5B -22.2(16)
C41 C42 C45 F6A -13.7(6)
C43 C42 C45 F6A 164.5(5)
C41 C42 C45 F4A 109.8(5)
C43 C42 C45 F4A -72.0(5)
C41 C42 C45 F5A -133.1(4)
C43 C42 C45 F5A 45.1(5)
C51 C46 C47 C48 -2.1(5)
B1 C46 C47 C48 179.2(3)
C46 C47 C48 C49 0.9(6)
C46 C47 C48 C52 -174.1(3)
C47 C48 C49 C50 1.0(6)
C52 C48 C49 C50 176.0(3)
C48 C49 C50 C51 -1.7(6)
C48 C49 C50 C53 178.7(4)
C49 C50 C51 C46 0.5(6)
C53 C50 C51 C46 -179.9(4)
C47 C46 C51 C50 1.3(5)
B1 C46 C51 C50 -179.9(3)
C47 C48 C52 F7 82.5(5)
C49 C48 C52 F7 -92.6(5)
C47 C48 C52 F9 -37.5(5)
C49 C48 C52 F9 147.4(4)
C47 C48 C52 F8 -155.6(3)
C49 C48 C52 F8 29.3(5)
C49 C50 C53 F12 -103.8(4)
C51 C50 C53 F12 76.5(5)
C49 C50 C53 F10 16.2(6)
C51 C50 C53 F10 -163.4(4)
C49 C50 C53 F11 136.9(4)
C51 C50 C53 F11 -42.7(5)
C59 C54 C55 C56 -1.2(5)
B1 C54 C55 C56 -173.8(3)
C54 C55 C56 C57 0.9(6)
C54 C55 C56 C60 -178.9(3)
C55 C56 C57 C58 0.1(6)
C60 C56 C57 C58 179.8(3)
C56 C57 C58 C59 -0.6(5)
C56 C57 C58 C61 178.5(3)
C55 C54 C59 C58 0.7(5)
B1 C54 C59 C58 173.0(3)
C57 C58 C59 C54 0.2(6)
C61 C58 C59 C54 -178.8(3)
C55 C56 C60 F14 -4.7(5)
C57 C56 C60 F14 175.5(3)
C55 C56 C60 F13 -126.3(4)
C57 C56 C60 F13 54.0(5)
C55 C56 C60 F15 116.1(4)
C57 C56 C60 F15 -63.6(5)
C57 C58 C61 F17 165.6(3)
C59 C58 C61 F17 -15.4(5)
C57 C58 C61 F18 -74.4(4)
C59 C58 C61 F18 104.6(4)
C57 C58 C61 F16 45.1(5)
C59 C58 C61 F16 -135.9(4)
C67 C62 C63 C64 -1.1(5)
B1 C62 C63 C64 -171.6(3)
C62 C63 C64 C65 1.1(6)
C62 C63 C64 C68 -177.4(4)
C63 C64 C65 C66 -0.3(6)
C68 C64 C65 C66 178.2(4)
C64 C65 C66 C67 -0.3(6)
C64 C65 C66 C69 -178.0(4)
C65 C66 C67 C62 0.2(6)
C69 C66 C67 C62 178.0(4)
C63 C62 C67 C66 0.5(5)
B1 C62 C67 C66 171.1(3)
C65 C64 C68 F21 -85.1(5)
C63 C64 C68 F21 93.5(5)
C65 C64 C68 F20 152.9(4)
C63 C64 C68 F20 -28.5(6)
C65 C64 C68 F19 34.0(5)
C63 C64 C68 F19 -147.4(4)
C65 C66 C69 F22 85.0(5)
C67 C66 C69 F22 -92.8(4)
C65 C66 C69 F24 -35.0(5)
C67 C66 C69 F24 147.2(4)
C65 C66 C69 F23 -155.9(4)
C67 C66 C69 F23 26.3(5)
C67 C62 B1 C46 39.9(5)
C63 C62 B1 C46 -150.2(3)
C67 C62 B1 C54 -78.6(4)
C63 C62 B1 C54 91.2(4)
C67 C62 B1 C38 159.7(3)
C63 C62 B1 C38 -30.5(5)
C51 C46 B1 C62 30.5(5)
C47 C46 B1 C62 -150.8(3)
C51 C46 B1 C54 144.2(3)
C47 C46 B1 C54 -37.1(4)
C51 C46 B1 C38 -92.9(4)
C47 C46 B1 C38 85.7(4)
C59 C54 B1 C62 -88.0(4)
C55 C54 B1 C62 84.1(4)
C59 C54 B1 C46 151.9(3)
C55 C54 B1 C46 -36.1(4)
C59 C54 B1 C38 33.3(5)
C55 C54 B1 C38 -154.7(3)
C43 C38 B1 C62 -32.9(5)
C39 C38 B1 C62 151.2(3)
C43 C38 B1 C46 90.7(4)
C39 C38 B1 C46 -85.3(4)
C43 C38 B1 C54 -148.2(3)
C39 C38 B1 C54 35.9(5)
C75 C70 C71 C72 0.3(6)
B2 C70 C71 C72 172.7(3)
C70 C71 C72 C73 0.9(6)
C70 C71 C72 C76 -176.1(4)
C71 C72 C73 C74 -1.7(6)
C76 C72 C73 C74 175.3(4)
C72 C73 C74 C75 1.3(6)
C72 C73 C74 C77 -178.5(4)
C73 C74 C75 C70 0.0(6)
C77 C74 C75 C70 179.7(4)
C71 C70 C75 C74 -0.8(6)
B2 C70 C75 C74 -173.3(4)
C73 C72 C76 F25 146.7(4)
C71 C72 C76 F25 -36.3(5)
C73 C72 C76 F26 -93.4(5)
C71 C72 C76 F26 83.5(5)
C73 C72 C76 F27 26.0(5)
C71 C72 C76 F27 -157.0(4)
C75 C74 C77 F28 164.2(5)
C73 C74 C77 F28 -16.1(7)
C75 C74 C77 F29 44.6(6)
C73 C74 C77 F29 -135.6(4)
C75 C74 C77 F30 -72.3(6)
C73 C74 C77 F30 107.4(5)
C83 C78 C79 C80 -1.1(6)
B2 C78 C79 C80 -174.8(4)
C78 C79 C80 C81 0.7(6)
C78 C79 C80 C84 -177.1(4)
C79 C80 C81 C82 -0.3(6)
C84 C80 C81 C82 177.6(4)
C80 C81 C82 C83 0.3(6)
C80 C81 C82 C86 -178.5(4)
C81 C82 C83 C78 -0.8(6)
C86 C82 C83 C78 178.1(4)
C79 C78 C83 C82 1.1(6)
B2 C78 C83 C82 175.1(4)
C81 C80 C84 F32 163.3(4)
C79 C80 C84 F32 -18.8(7)
C81 C80 C84 F31 -70.9(6)
C79 C80 C84 F31 106.9(6)
C81 C80 C84 F33 45.9(6)
C79 C80 C84 F33 -136.2(5)
C81 C82 C86 F35 -13.5(6)
C83 C82 C86 F35 167.7(4)
C81 C82 C86 F36 108.1(5)
C83 C82 C86 F36 -70.7(6)
C81 C82 C86 F34 -133.2(4)
C83 C82 C86 F34 48.0(5)
C91 C85 C87 C88 -0.8(6)
B2 C85 C87 C88 -173.2(4)
C85 C87 C88 C89 0.3(7)
C85 C87 C88 C92 -178.3(5)
C87 C88 C89 C90 0.4(7)
C92 C88 C89 C90 179.0(5)
C88 C89 C90 C91 -0.5(7)
C88 C89 C90 C93 178.4(5)
C89 C90 C91 C85 -0.1(7)
C93 C90 C91 C85 -179.0(4)
C87 C85 C91 C90 0.7(6)
B2 C85 C91 C90 173.4(4)
C89 C88 C92 F39 -81.4(7)
C87 C88 C92 F39 97.2(6)
C89 C88 C92 F38 41.4(8)
C87 C88 C92 F38 -140.0(5)
C89 C88 C92 F37 157.4(5)
C87 C88 C92 F37 -24.0(8)
C91 C90 C93 F41 -10.3(7)
C89 C90 C93 F41 170.8(5)
C91 C90 C93 F40 114.4(5)
C89 C90 C93 F40 -64.5(6)
C91 C90 C93 F42 -128.2(4)
C89 C90 C93 F42 53.0(6)
C99 C94 C95 C96 1.1(6)
B2 C94 C95 C96 174.2(4)
C94 C95 C96 C97 0.2(6)
C94 C95 C96 C100 178.7(4)
C95 C96 C97 C98 -1.3(6)
C100 C96 C97 C98 -179.8(4)
C96 C97 C98 C99 1.1(6)
C96 C97 C98 C101 -179.5(4)
C97 C98 C99 C94 0.3(6)
C101 C98 C99 C94 -179.1(4)
C95 C94 C99 C98 -1.3(6)
B2 C94 C99 C98 -174.3(4)
C97 C96 C100 F46 -16.1(7)
C95 C96 C100 F46 165.4(4)
C97 C96 C100 F47 103.4(6)
C95 C96 C100 F47 -75.1(6)
C97 C96 C100 F48 -139.0(5)
C95 C96 C100 F48 42.5(7)
C97 C98 C101 F43 -96.0(5)
C99 C98 C101 F43 83.5(5)
C97 C98 C101 F44 25.4(6)
C99 C98 C101 F44 -155.2(4)
C97 C98 C101 F45 145.3(5)
C99 C98 C101 F45 -35.3(6)
C95 C94 B2 C78 32.2(5)
C99 C94 B2 C78 -155.3(4)
C95 C94 B2 C70 -89.8(4)
C99 C94 B2 C70 82.8(4)
C95 C94 B2 C85 149.0(4)
C99 C94 B2 C85 -38.4(5)
C83 C78 B2 C94 41.3(5)
C79 C78 B2 C94 -145.2(4)
C83 C78 B2 C70 157.3(3)
C79 C78 B2 C70 -29.3(5)
C83 C78 B2 C85 -80.9(4)
C79 C78 B2 C85 92.5(4)
C71 C70 B2 C94 -90.7(4)
C75 C70 B2 C94 81.3(4)
C71 C70 B2 C78 148.1(3)
C75 C70 B2 C78 -39.9(5)
C71 C70 B2 C85 31.1(5)
C75 C70 B2 C85 -156.9(4)
C87 C85 B2 C94 -23.9(5)
C91 C85 B2 C94 164.1(3)
C87 C85 B2 C78 97.8(4)
C91 C85 B2 C78 -74.3(4)
C87 C85 B2 C70 -139.8(4)
C91 C85 B2 C70 48.2(5)
F49A C102 C107 C106 176.9(5)
C103 C102 C107 C106 0.3(8)
C102 C107 C106 C105 -1.1(8)
C107 C106 C105 C104 1.1(8)
C106 C105 C104 F49B -178.1(8)
C106 C105 C104 C103 -0.4(8)
F49A C102 C103 C104 -175.9(5)
C107 C102 C103 C104 0.4(8)
F49B C104 C103 C102 176.7(10)
C105 C104 C103 C102 -0.3(8)
F50A C01A C02A C03A 167(3)
C06A C01A C02A C03A 0.0
C01A C02A C03A C04A 0.0
C02A C03A C04A C05A 0.0
C03A C04A C05A C06A 0.0
C04A C05A C06A C01A 0.0
F50A C01A C06A C05A -172.4(16)
C02A C01A C06A C05A 0.0
C02B F50B C01B C06B -143(3)
F50B C01B C02B C03B -156(2)
C06B C01B C02B C03B 0.0
C06B C01B C02B F50B 156(2)
C01B F50B C02B C03B 50(4)
C01B C02B C03B C04B 0.0
F50B C02B C03B C04B -35(3)
C02B C03B C04B C05B 0.0
C03B C04B C05B C06B 0.0
C04B C05B C06B C01B 0.0
F50B C01B C06B C05B 136(4)
C02B C01B C06B C05B 0.0
